data_7057947
loop_
_publ_author_name
'Li, Yan-Ling'
'Xu, Qing-Qing'
'Li, Si'
'Huang, Ren-Wu'
'Liu, Xiao-Fei'
'Wei, Yong-Li'
'Zang, Shuang-Quan'

_publ_section_title
;
 Investigating the influence of a CrO42&#x2212;/Cr2O72&#x2212; template in
 the formation of a series of silver--chalcogenide clusters
;
_journal_issue 1
_journal_name_full 'New Journal of Chemistry'
_journal_page_first 115
_journal_paper_doi 10.1039/C8NJ04965C
_journal_volume 43
_journal_year 2019
_chemical_formula_moiety 'C230 H198 Ag30 Cr2 F24 N4 O28 S18'
_chemical_formula_sum 'C230 H198 Ag30 Cr2 F24 N4 O28 S18'
_chemical_formula_weight 7839.09
_space_group_crystal_system triclinic
_space_group_IT_number 2
_space_group_name_Hall '-P 1'
_space_group_name_H-M_alt 'P -1'
_symmetry_space_group_name_Hall '-P 1'
_symmetry_space_group_name_H-M 'P -1'
_atom_sites_solution_hydrogens geom
_atom_sites_solution_primary direct
_audit_creation_date 2016-12-05
_audit_creation_method
;
Olex2 1.2
(compiled 2016.11.07 svn.r3352 for OlexSys, GUI svn.r5261)
+manual edit
;
_audit_update_record
;
2018-09-26 deposited with the CCDC.
2018-11-09 downloaded from the CCDC.
;
_cell_angle_alpha 62.618(2)
_cell_angle_beta 83.842(2)
_cell_angle_gamma 65.100(2)
_cell_formula_units_Z 1
_cell_length_a 17.8479(4)
_cell_length_b 21.0072(4)
_cell_length_c 21.9628(4)
_cell_measurement_reflns_used 20693
_cell_measurement_temperature 102.3(3)
_cell_measurement_theta_max 28.9260
_cell_measurement_theta_min 3.5220
_cell_volume 6594.1(3)
_computing_cell_refinement
;
CrysAlisPro, Agilent Technologies,
Version 1.171.37.35 (release 13-08-2014 CrysAlis171 .NET)
(compiled Aug 13 2014,18:06:01)
;
_computing_data_collection
;
CrysAlisPro, Agilent Technologies,
Version 1.171.37.35 (release 13-08-2014 CrysAlis171 .NET)
(compiled Aug 13 2014,18:06:01)
;
_computing_data_reduction
;
CrysAlisPro, Agilent Technologies,
Version 1.171.37.35 (release 13-08-2014 CrysAlis171 .NET)
(compiled Aug 13 2014,18:06:01)
;
_computing_molecular_graphics 'Olex2 (Dolomanov et al., 2009)'
_computing_publication_material 'Olex2 (Dolomanov et al., 2009)'
_computing_structure_refinement 'ShelXL (Sheldrick, 2015)'
_computing_structure_solution 'ShelXS (Sheldrick, 2008)'
_diffrn_ambient_environment N~2~
_diffrn_ambient_temperature 102.3(3)
_diffrn_detector 'CCD plate'
_diffrn_detector_area_resol_mean 16.2312
_diffrn_detector_type Eos
_diffrn_measured_fraction_theta_full 0.997
_diffrn_measured_fraction_theta_max 0.997
_diffrn_measurement_details
;
#__ type_ start__ end____ width___ exp.time_
  1 omega  -23.00   23.40   0.8000    7.5000
omega____ theta____ kappa____ phi______ frames
    -      -15.1755  -99.0000  -90.0000 58

#__ type_ start__ end____ width___ exp.time_
  2 omega  -49.00  -18.60   0.8000    7.5000
omega____ theta____ kappa____ phi______ frames
    -       18.0661  -77.0000   90.0000 38

#__ type_ start__ end____ width___ exp.time_
  3 omega   -5.00   28.60   0.8000    7.5000
omega____ theta____ kappa____ phi______ frames
    -       18.0661  -57.0000 -120.0000 42

#__ type_ start__ end____ width___ exp.time_
  4 omega   19.80   47.00   0.8000    7.5000
omega____ theta____ kappa____ phi______ frames
    -       18.0661  -19.0000   90.0000 34

#__ type_ start__ end____ width___ exp.time_
  5 omega  -49.00   33.40   0.8000    7.5000
omega____ theta____ kappa____ phi______ frames
    -       18.0661  -57.0000  -30.0000 103

#__ type_ start__ end____ width___ exp.time_
  6 omega  -49.00  -21.80   0.8000    7.5000
omega____ theta____ kappa____ phi______ frames
    -       18.0661  -57.0000 -120.0000 34

#__ type_ start__ end____ width___ exp.time_
  7 omega   18.00   45.20   0.8000    7.5000
omega____ theta____ kappa____ phi______ frames
    -       18.0661  -77.0000   90.0000 34

#__ type_ start__ end____ width___ exp.time_
  8 omega  -43.00   -3.80   0.8000    7.5000
omega____ theta____ kappa____ phi______ frames
    -       18.0661  -19.0000   90.0000 49

#__ type_ start__ end____ width___ exp.time_
  9 omega   -9.00   84.60   0.8000    7.5000
omega____ theta____ kappa____ phi______ frames
    -       18.0661   77.0000 -150.0000 117

#__ type_ start__ end____ width___ exp.time_
 10 omega  -13.00   56.60   0.8000    7.5000
omega____ theta____ kappa____ phi______ frames
    -       18.0661  -99.0000   90.0000 87
;
_diffrn_measurement_device 'four-circle diffractometer'
_diffrn_measurement_device_type 'Xcalibur, Eos, Gemini'
_diffrn_measurement_method '\w scans'
_diffrn_orient_matrix_UB_11 -0.0267072000
_diffrn_orient_matrix_UB_12 -0.0190030000
_diffrn_orient_matrix_UB_13 0.0058264000
_diffrn_orient_matrix_UB_21 -0.0292959000
_diffrn_orient_matrix_UB_22 0.0266938000
_diffrn_orient_matrix_UB_23 0.0113199000
_diffrn_orient_matrix_UB_31 -0.0192482000
_diffrn_orient_matrix_UB_32 0.0261489000
_diffrn_orient_matrix_UB_33 -0.0342946000
_diffrn_radiation_monochromator graphite
_diffrn_radiation_probe x-ray
_diffrn_radiation_type MoK\a
_diffrn_radiation_wavelength 0.71073
_diffrn_reflns_av_R_equivalents 0.0459
_diffrn_reflns_av_unetI/netI 0.0686
_diffrn_reflns_Laue_measured_fraction_full 0.997
_diffrn_reflns_Laue_measured_fraction_max 0.997
_diffrn_reflns_limit_h_max 20
_diffrn_reflns_limit_h_min -22
_diffrn_reflns_limit_k_max 25
_diffrn_reflns_limit_k_min -25
_diffrn_reflns_limit_l_max 27
_diffrn_reflns_limit_l_min -27
_diffrn_reflns_number 61028
_diffrn_reflns_point_group_measured_fraction_full 0.997
_diffrn_reflns_point_group_measured_fraction_max 0.997
_diffrn_reflns_theta_full 25.242
_diffrn_reflns_theta_max 26.000
_diffrn_reflns_theta_min 3.426
_diffrn_source 'Enhance (Mo) X-ray Source'
_exptl_absorpt_coefficient_mu 2.465
_exptl_absorpt_correction_T_max 1.00000
_exptl_absorpt_correction_T_min 0.89857
_exptl_absorpt_correction_type multi-scan
_exptl_absorpt_process_details
;
CrysAlisPro, Agilent Technologies,
Version 1.171.37.35 (release 13-08-2014 CrysAlis171 .NET)
(compiled Aug 13 2014,18:06:01)
Empirical absorption correction using spherical harmonics,
 implemented in SCALE3 ABSPACK scaling algorithm.
Empirical absorption correction using spherical harmonics,
 implemented in SCALE3 ABSPACK scaling algorithm.
;
_exptl_crystal_colour yellow
_exptl_crystal_colour_primary yellow
_exptl_crystal_density_diffrn 1.974
_exptl_crystal_description prism
_exptl_crystal_F_000 3792
_exptl_crystal_size_max 0.2500
_exptl_crystal_size_mid 0.2100
_exptl_crystal_size_min 0.2000
_refine_diff_density_max 1.743
_refine_diff_density_min -2.461
_refine_diff_density_rms 0.157
_refine_ls_extinction_method none
_refine_ls_goodness_of_fit_ref 1.014
_refine_ls_hydrogen_treatment constr
_refine_ls_matrix_type full
_refine_ls_number_parameters 1519
_refine_ls_number_reflns 25823
_refine_ls_number_restraints 57
_refine_ls_restrained_S_all 1.020
_refine_ls_R_factor_all 0.0657
_refine_ls_R_factor_gt 0.0432
_refine_ls_shift/su_max 0.002
_refine_ls_shift/su_mean 0.000
_refine_ls_structure_factor_coef Fsqd
_refine_ls_weighting_details 'w=1/[\s^2^(Fo^2^)+(0.0397P)^2^+10.8827P] where P=(Fo^2^+2Fc^2^)/3'
_refine_ls_weighting_scheme calc
_refine_ls_wR_factor_gt 0.0913
_refine_ls_wR_factor_ref 0.1032
_reflns_Friedel_coverage 0.000
_reflns_number_gt 19347
_reflns_number_total 25823
_reflns_threshold_expression 'I > 2\s(I)'
_cod_data_source_file c8nj04965c2.cif
_cod_data_source_block ag30_sq
_cod_depositor_comments 'Adding full bibliography for 7057946--7057948.cif.'
_cod_database_code 7057947
_chemical_oxdiff_formula C1H1O1N1S1Ag1
_shelx_space_group_comment
;
The symmetry employed for this shelxl refinement is uniquely defined
by the following loop, which should always be used as a source of
symmetry information in preference to the above space-group names.
They are only intended as comments.
;
_reflns_odcompleteness_completeness 99.76
_reflns_odcompleteness_iscentric 1
_reflns_odcompleteness_theta 26.32
_olex2_refinement_description
;
1. Fixed Uiso
 At 1.2 times of:
  All C(H) groups, All C(H,H) groups
 At 1.5 times of:
  All C(H,H,H) groups
2. Restrained distances
 N2-C110 \\sim N2-C104 \\sim N2-C115
 with sigma of 0.01
3. Uiso/Uaniso restraints and constraints
Uanis(C109) \\sim Ueq, Uanis(C108) \\sim Ueq, Uanis(C103) \\sim Ueq: with sigma
of 0.01 and sigma for terminal atoms of 0.02
Uanis(N2) \\sim Ueq, Uanis(C110) \\sim Ueq, Uanis(C115) \\sim Ueq: with sigma
of 0.005 and sigma for terminal atoms of 0.02
Uanis(F3) \\sim Ueq, Uanis(F2) \\sim Ueq, Uanis(F1) \\sim Ueq: with sigma of
0.01 and sigma for terminal atoms of 0.02
4.a Secondary CH2 refined with riding coordinates:
 C9(H9A,H9B), C13(H13A,H13B), C19(H19A,H19B), C21(H21A,H21B), C30(H30A,H30B),
 C36(H36A,H36B), C45(H45A,H45B), C56(H56A,H56B), C58(H58A,H58B)
4.b Aromatic/amide H refined with riding coordinates:
 C1(H1), C2(H2), C6(H6), C7(H7), C8(H8), C10(H10), C12(H12), C15(H15),
 C17(H17), C18(H18), C22(H22), C29(H29), C32(H32), C33(H33), C34(H34), C35(H35),
  C38(H38), C39(H39), C40(H40), C41(H41), C42(H42), C48(H48), C49(H49),
 C52(H52), C53(H53), C57(H57), C59(H59), C60(H60), C62(H62), C63(H63), C65(H65),
  C66(H66), C67(H67), C71(H71), C72(H72), C73(H73), C74(H74), C76(H76),
 C78(H78), C79(H79), C81(H81), C83(H83), C84(H84), C85(H85), C86(H86), C87(H87),
  C88(H88), C89(H89), C90(H90), C91(H91), C94(H94), C95(H95), C96(H96),
 C97(H97), C98(H98), C99(H99), C100(H100), C103(H103), C105(H105), C107(H107),
 C108(H108), C109(H109), C112(H112)
4.c Idealised Me refined as rotating group:
 C82(H82A,H82B,H82C), C92(H92A,H92B,H92C), C106(H10A,H10B,H10C), C110(H11A,
 H11B,H11C), C114(H11D,H11E,H11F), C115(H11G,H11H,H11I)
;
_shelx_shelxl_version_number 2016/6
_olex2_submission_special_instructions 'No special instructions were received'

loop_
_space_group_symop_operation_xyz
'x, y, z'
'-x, -y, -z'

loop_
_atom_site_label
_atom_site_type_symbol
_atom_site_fract_x
_atom_site_fract_y
_atom_site_fract_z
_atom_site_U_iso_or_equiv
_atom_site_adp_type
_atom_site_occupancy
_atom_site_site_symmetry_order
_atom_site_calc_flag
_atom_site_refinement_flags_posn
_atom_site_refinement_flags_adp
Ag1 Ag 0.47057(3) 0.87325(3) 0.07426(2) 0.01862(10) Uani 1 1 d . .
Ag2 Ag 0.71096(3) 0.75931(3) 0.07504(2) 0.02225(11) Uani 1 1 d . .
Ag3 Ag 0.51216(3) 0.84069(3) 0.21156(2) 0.02087(11) Uani 1 1 d . .
Ag4 Ag 0.40703(3) 0.80346(3) 0.01457(2) 0.02119(11) Uani 1 1 d . .
Ag5 Ag 0.28902(3) 0.93233(3) 0.04677(2) 0.02249(11) Uani 1 1 d . .
Ag6 Ag 0.83152(3) 0.79748(3) -0.12413(2) 0.02273(11) Uani 1 1 d . .
Ag7 Ag 0.59609(3) 0.70041(3) 0.16937(2) 0.02161(11) Uani 1 1 d . .
Ag8 Ag 0.50406(3) 0.95677(3) -0.25444(2) 0.02105(11) Uani 1 1 d . .
Ag9 Ag 0.63861(3) 0.72048(3) -0.02445(2) 0.02559(12) Uani 1 1 d . .
Ag10 Ag 0.69036(3) 0.86357(3) -0.22986(2) 0.02210(11) Uani 1 1 d . .
Ag11 Ag 0.63562(3) 0.93201(3) 0.10274(2) 0.02390(12) Uani 1 1 d . .
Ag12 Ag 0.46904(3) 0.88447(3) -0.11457(2) 0.02296(11) Uani 1 1 d . .
Ag13 Ag 0.39297(3) 0.97332(3) 0.23788(2) 0.02399(11) Uani 1 1 d . .
Ag14 Ag 0.84083(3) 0.80233(3) 0.00594(2) 0.02477(12) Uani 1 1 d . .
Ag15 Ag 0.22631(3) 1.04042(3) 0.11367(2) 0.02619(12) Uani 1 1 d . .
Cr1 Cr 0.58634(8) 0.93385(7) -0.05272(6) 0.0338(3) Uani 1 1 d . .
S1 S 0.78230(10) 0.71897(9) -0.01044(7) 0.0187(3) Uani 1 1 d . .
S2 S 0.65996(10) 0.79339(9) 0.16717(7) 0.0175(3) Uani 1 1 d . .
S3 S 0.54407(10) 0.70182(9) 0.07068(7) 0.0184(3) Uani 1 1 d . .
S4 S 0.37354(10) 0.86937(9) 0.16138(7) 0.0181(3) Uani 1 1 d . .
S5 S 0.34244(10) 0.94965(9) -0.07407(7) 0.0192(3) Uani 1 1 d . .
S6 S 0.58713(10) 0.81221(9) -0.15748(8) 0.0196(3) Uani 1 1 d . .
S7 S 0.54272(10) 0.90835(9) 0.27109(7) 0.0186(3) Uani 1 1 d . .
S8 S 0.75568(10) 0.94152(9) -0.21318(8) 0.0195(3) Uani 1 1 d . .
S9 S 0.17707(10) 1.07391(9) -0.00184(8) 0.0214(3) Uani 1 1 d . .
O1 O 0.5654(3) 0.8641(2) 0.0026(2) 0.0240(10) Uani 1 1 d . .
O2 O 0.6031(4) 0.9760(3) -0.0183(2) 0.0466(15) Uani 1 1 d . .
O3 O 0.6622(4) 0.9003(3) -0.0870(3) 0.0509(15) Uani 1 1 d . .
C1 C 0.8576(4) 0.7534(4) 0.1786(3) 0.0215(14) Uani 1 1 d . .
H1 H 0.821789 0.804309 0.144602 0.026 Uiso 1 1 calc R .
C2 C 0.0426(4) 0.9681(4) 0.1032(3) 0.0282(16) Uani 1 1 d . .
H2 H 0.059236 0.937449 0.079074 0.034 Uiso 1 1 calc R .
C3 C 0.2865(4) 1.0779(4) -0.3445(3) 0.0228(14) Uani 1 1 d . .
C4 C 0.8237(4) 0.7103(3) 0.2352(3) 0.0182(13) Uani 1 1 d . .
C5 C 0.8293(4) 0.5705(3) 0.1049(3) 0.0207(14) Uani 1 1 d . .
C6 C 0.9408(4) 0.7236(4) 0.1713(3) 0.0228(14) Uani 1 1 d . .
H6 H 0.961600 0.754113 0.132595 0.027 Uiso 1 1 calc R .
C7 C 0.4239(4) 0.7870(3) -0.2355(3) 0.0253(15) Uani 1 1 d . .
H7 H 0.440089 0.807281 -0.280705 0.030 Uiso 1 1 calc R .
C8 C 0.8345(4) 0.5804(3) 0.1644(3) 0.0205(14) Uani 1 1 d . .
H8 H 0.856367 0.615418 0.162232 0.025 Uiso 1 1 calc R .
C9 C 0.8187(4) 0.9677(4) -0.2854(3) 0.0278(16) Uani 1 1 d . .
H9A H 0.781543 1.011836 -0.327548 0.033 Uiso 1 1 calc R .
H9B H 0.856162 0.985620 -0.274355 0.033 Uiso 1 1 calc R .
C10 C 0.8080(4) 0.5396(4) 0.2241(3) 0.0243(15) Uani 1 1 d . .
H10 H 0.809605 0.548266 0.262621 0.029 Uiso 1 1 calc R .
C11 C 0.4784(4) 0.7569(3) -0.1801(3) 0.0194(13) Uani 1 1 d . .
C12 C 0.7983(4) 0.5194(4) 0.1097(3) 0.0215(14) Uani 1 1 d . .
H12 H 0.794303 0.513462 0.069960 0.026 Uiso 1 1 calc R .
C13 C 0.5639(4) 0.7538(4) -0.1894(3) 0.0204(14) Uani 1 1 d . .
H13A H 0.571404 0.773335 -0.239035 0.024 Uiso 1 1 calc R .
H13B H 0.604763 0.697981 -0.164973 0.024 Uiso 1 1 calc R .
C14 C 0.2373(4) 1.1278(4) -0.3135(3) 0.0221(14) Uani 1 1 d . .
C15 C 0.3220(4) 0.9954(4) -0.3020(3) 0.0237(15) Uani 1 1 d . .
H15 H 0.354386 0.961360 -0.321226 0.028 Uiso 1 1 calc R .
C16 C 0.4708(4) 0.8598(4) 0.3959(3) 0.0211(14) Uani 1 1 d . .
C17 C 0.4547(5) 0.7250(4) -0.1123(3) 0.0274(16) Uani 1 1 d . .
H17 H 0.493089 0.703253 -0.073647 0.033 Uiso 1 1 calc R .
C18 C 0.3788(5) 0.7253(4) -0.1021(4) 0.0369(18) Uani 1 1 d . .
H18 H 0.364570 0.703657 -0.056342 0.044 Uiso 1 1 calc R .
C19 C 0.8589(4) 0.6159(4) 0.0394(3) 0.0253(15) Uani 1 1 d . .
H19A H 0.871623 0.588707 0.010337 0.030 Uiso 1 1 calc R .
H19B H 0.911013 0.615960 0.050907 0.030 Uiso 1 1 calc R .
C20 C 0.8692(4) 0.8987(4) -0.2988(3) 0.0241(15) Uani 1 1 d . .
C21 C 0.3667(4) 0.7729(4) 0.2046(3) 0.0247(15) Uani 1 1 d . .
H21A H 0.341467 0.766170 0.171266 0.030 Uiso 1 1 calc R .
H21B H 0.423092 0.729430 0.222097 0.030 Uiso 1 1 calc R .
C22 C 0.1999(5) 1.2096(4) -0.3568(3) 0.0314(17) Uani 1 1 d . .
H22 H 0.167716 1.243724 -0.337530 0.038 Uiso 1 1 calc R .
C23 C 0.2626(4) 1.0118(4) -0.2017(3) 0.0230(14) Uani 1 1 d . .
C24 C 0.8918(5) 0.8256(4) -0.3636(3) 0.0307(16) Uani 1 1 d . .
C25 C 0.3722(4) 0.9155(4) 0.4623(3) 0.0232(14) Uani 1 1 d . .
C26 C 0.0485(4) 1.0388(4) 0.0744(4) 0.0287(16) Uani 1 1 d . .
C27 C 0.3427(5) 0.7886(4) -0.2269(4) 0.0340(18) Uani 1 1 d . .
C28 C 0.9629(4) 0.6046(4) 0.2789(3) 0.0260(15) Uani 1 1 d . .
C29 C 0.8764(4) 0.6367(4) 0.2841(3) 0.0244(15) Uani 1 1 d . .
H29 H 0.854346 0.606805 0.322122 0.029 Uiso 1 1 calc R .
C30 C 0.2522(4) 0.9749(4) -0.1277(3) 0.0204(14) Uani 1 1 d . .
H30A H 0.244953 0.926398 -0.115537 0.025 Uiso 1 1 calc R .
H30B H 0.201553 1.011798 -0.118167 0.025 Uiso 1 1 calc R .
C31 C 0.0122(4) 0.9395(4) 0.1684(4) 0.0291(16) Uani 1 1 d . .
C32 C 0.8433(4) 0.8903(4) -0.3503(3) 0.0287(16) Uani 1 1 d . .
H32 H 0.791840 0.928738 -0.377600 0.034 Uiso 1 1 calc R .
C33 C 0.4473(4) 0.9034(4) 0.4315(3) 0.0245(15) Uani 1 1 d . .
H33 H 0.482041 0.925681 0.435526 0.029 Uiso 1 1 calc R .
C34 C 0.5263(5) 0.5564(4) 0.2275(3) 0.0297(17) Uani 1 1 d . .
H34 H 0.584321 0.540481 0.234577 0.036 Uiso 1 1 calc R .
C35 C 1.0184(5) 0.5290(4) 0.3289(4) 0.0391(19) Uani 1 1 d . .
H35 H 0.997590 0.498637 0.367692 0.047 Uiso 1 1 calc R .
C36 C 0.5377(4) 0.6063(3) 0.1024(3) 0.0217(14) Uani 1 1 d . .
H36A H 0.511203 0.606670 0.064851 0.026 Uiso 1 1 calc R .
H36B H 0.594582 0.563316 0.115489 0.026 Uiso 1 1 calc R .
C37 C 0.3193(4) 0.8841(4) 0.4553(3) 0.0262(15) Uani 1 1 d . .
C38 C 0.2291(4) 1.0921(4) -0.2423(3) 0.0227(14) Uani 1 1 d . .
H38 H 0.199091 1.125172 -0.221621 0.027 Uiso 1 1 calc R .
C39 C 0.7269(5) 0.3856(4) 0.2963(4) 0.0387(19) Uani 1 1 d . .
H39 H 0.713458 0.353251 0.339080 0.046 Uiso 1 1 calc R .
C40 C 0.9445(4) 0.8399(4) -0.2572(3) 0.0270(15) Uani 1 1 d . .
H40 H 0.962280 0.844856 -0.220976 0.032 Uiso 1 1 calc R .
C41 C 0.4171(4) 0.8290(4) 0.3887(3) 0.0236(15) Uani 1 1 d . .
H41 H 0.432701 0.798888 0.364069 0.028 Uiso 1 1 calc R .
C42 C 0.3440(5) 0.8418(4) 0.4164(3) 0.0294(16) Uani 1 1 d . .
H42 H 0.308414 0.821920 0.409633 0.035 Uiso 1 1 calc R .
C43 C 0.7781(4) 0.4848(4) 0.2301(3) 0.0261(15) Uani 1 1 d . .
C44 C 0.2977(5) 0.7154(4) 0.3857(3) 0.0315(18) Uani 1 1 d . .
C45 C 0.7327(4) 0.7433(4) 0.2449(3) 0.0243(15) Uani 1 1 d . .
H45A H 0.722250 0.781191 0.263072 0.029 Uiso 1 1 calc R .
H45B H 0.720245 0.699391 0.280334 0.029 Uiso 1 1 calc R .
C46 C 0.3144(4) 0.7698(4) 0.2637(3) 0.0243(15) Uani 1 1 d . .
C47 C 0.3906(5) 0.5689(4) 0.2715(4) 0.0304(17) Uani 1 1 d . .
C48 C 0.3107(4) 0.9634(4) -0.2334(3) 0.0235(14) Uani 1 1 d . .
H48 H 0.335510 0.907586 -0.206215 0.028 Uiso 1 1 calc R .
C49 C 0.3478(5) 0.7179(4) 0.3300(3) 0.0267(16) Uani 1 1 d . .
H49 H 0.405038 0.682719 0.339455 0.032 Uiso 1 1 calc R .
C50 C 0.9952(4) 0.6488(4) 0.2202(3) 0.0274(16) Uani 1 1 d . .
C51 C 0.4779(5) 0.5445(4) 0.2858(3) 0.0339(18) Uani 1 1 d . .
C52 C 0.2934(5) 1.1132(4) -0.4157(3) 0.0313(17) Uani 1 1 d . .
H52 H 0.325308 1.080703 -0.436476 0.038 Uiso 1 1 calc R .
C53 C 0.4034(5) 0.6138(4) 0.1519(4) 0.0299(16) Uani 1 1 d . .
H53 H 0.378382 0.638048 0.106107 0.036 Uiso 1 1 calc R .
C54 C 0.4891(4) 0.5903(4) 0.1633(3) 0.0223(14) Uani 1 1 d . .
C55 C 0.7719(4) 0.4754(3) 0.1705(3) 0.0230(14) Uani 1 1 d . .
C56 C 0.5511(4) 0.8442(4) 0.3652(3) 0.0230(14) Uani 1 1 d . .
H56A H 0.576685 0.788427 0.373970 0.028 Uiso 1 1 calc R .
H56B H 0.588976 0.851142 0.388985 0.028 Uiso 1 1 calc R .
C57 C 0.2082(5) 1.2420(4) -0.4262(3) 0.0367(19) Uani 1 1 d . .
H57 H 0.182005 1.297644 -0.453994 0.044 Uiso 1 1 calc R .
C58 C 0.0749(5) 1.0711(5) 0.0033(4) 0.039(2) Uani 1 1 d . .
H58A H 0.032548 1.125481 -0.024500 0.047 Uiso 1 1 calc R .
H58B H 0.075211 1.038744 -0.018360 0.047 Uiso 1 1 calc R .
C59 C 0.7421(5) 0.4208(4) 0.1768(4) 0.0344(18) Uani 1 1 d . .
H59 H 0.737659 0.414079 0.137623 0.041 Uiso 1 1 calc R .
C60 C 0.2847(6) 0.8213(4) -0.2840(5) 0.051(2) Uani 1 1 d . .
H60 H 0.299718 0.841695 -0.329581 0.061 Uiso 1 1 calc R .
C61 C 0.3188(5) 0.7579(4) -0.1596(4) 0.0373(19) Uani 1 1 d . .
C62 C 0.3427(6) 0.5550(4) 0.3294(4) 0.0400(19) Uani 1 1 d . .
H62 H 0.285065 0.569511 0.322349 0.048 Uiso 1 1 calc R .
C63 C 0.2549(5) 1.1936(4) -0.4558(3) 0.0328(17) Uani 1 1 d . .
H63 H 0.260157 1.216154 -0.503773 0.039 Uiso 1 1 calc R .
C64 C 0.9677(4) 0.7683(5) -0.3214(4) 0.0332(17) Uani 1 1 d . .
C65 C 0.7194(5) 0.3772(4) 0.2375(4) 0.0388(19) Uani 1 1 d . .
H65 H 0.698564 0.341281 0.240120 0.047 Uiso 1 1 calc R .
C66 C 0.8685(5) 0.8165(5) -0.4176(4) 0.043(2) Uani 1 1 d . .
H66 H 0.817783 0.854365 -0.446223 0.052 Uiso 1 1 calc R .
C67 C 0.3560(5) 0.6027(4) 0.2045(4) 0.0380(19) Uani 1 1 d . .
H67 H 0.298455 0.618109 0.195562 0.046 Uiso 1 1 calc R .
O4 O 0.6342(3) 0.6203(2) 0.2846(2) 0.0260(10) Uani 1 1 d . .
O5 O 0.5120(3) 0.9248(3) -0.3428(2) 0.0270(11) Uani 1 1 d . .
O6 O 0.8213(3) 0.7343(3) -0.1933(2) 0.0300(11) Uani 1 1 d . .
O7 O 0.9808(3) 0.7138(3) 0.0219(2) 0.0321(11) Uani 1 1 d . .
O8 O 0.6521(3) 0.8769(3) -0.3344(2) 0.0299(11) Uani 1 1 d . .
O9 O 0.9754(3) 0.7408(3) -0.0901(2) 0.0301(11) Uani 1 1 d . .
O10 O 0.2150(3) 0.8548(3) 0.0620(2) 0.0332(12) Uani 1 1 d . .
O11 O 0.5408(3) 0.7142(3) 0.3103(2) 0.0370(12) Uani 1 1 d . .
O12 O 0.2949(3) 0.7780(3) 0.0141(2) 0.0339(12) Uani 1 1 d . .
O13 O 0.6548(4) 0.5931(3) -0.0193(2) 0.0423(14) Uani 1 1 d . .
F1 F 0.6789(4) 0.5245(3) 0.4177(2) 0.0770(19) Uani 1 1 d . U
C68 C 0.5974(4) 0.6496(4) 0.3232(3) 0.0232(14) Uani 1 1 d . .
C69 C 0.5833(4) 0.8899(4) -0.3556(3) 0.0228(14) Uani 1 1 d . .
F2 F 0.6709(5) 0.6258(3) 0.4197(3) 0.093(2) Uani 1 1 d . U
C70 C 0.2331(4) 0.8051(4) 0.0408(3) 0.0247(15) Uani 1 1 d . .
C71 C 0.3477(5) 0.9570(4) 0.5022(3) 0.0300(17) Uani 1 1 d . .
H71 H 0.382387 0.978338 0.507988 0.036 Uiso 1 1 calc R .
C72 C 0.0059(5) 0.8664(4) 0.1982(4) 0.0406(19) Uani 1 1 d . .
H72 H 0.023757 0.834625 0.175100 0.049 Uiso 1 1 calc R .
C73 C 0.2445(5) 0.8954(5) 0.4872(4) 0.0390(19) Uani 1 1 d . .
H73 H 0.208814 0.874724 0.482095 0.047 Uiso 1 1 calc R .
C74 C 0.3317(5) 0.6620(4) 0.4551(4) 0.042(2) Uani 1 1 d . .
H74 H 0.388472 0.625316 0.465234 0.050 Uiso 1 1 calc R .
C75 C 0.1693(5) 0.7716(4) 0.0475(4) 0.0296(16) Uani 1 1 d . .
C76 C 0.2750(5) 0.9670(4) 0.5324(3) 0.0338(17) Uani 1 1 d . .
H76 H 0.259944 0.995406 0.558492 0.041 Uiso 1 1 calc R .
C77 C 1.0080(4) 0.7035(4) -0.0287(4) 0.0245(15) Uani 1 1 d . .
C78 C 1.0829(5) 0.6150(5) 0.2151(4) 0.0377(18) Uani 1 1 d . .
H78 H 1.105735 0.643596 0.176772 0.045 Uiso 1 1 calc R .
C79 C 1.0182(5) 0.7026(5) -0.3351(4) 0.047(2) Uani 1 1 d . .
H79 H 1.068533 0.662793 -0.306701 0.057 Uiso 1 1 calc R .
C80 C -0.0124(5) 0.9860(5) 0.2036(4) 0.0379(19) Uani 1 1 d . .
N1 N 0.9149(5) 0.6193(4) -0.1840(4) 0.0534(19) Uani 1 1 d . .
F3 F 0.5698(5) 0.5974(5) 0.4396(3) 0.127(3) Uani 1 1 d . U
C81 C 0.2013(6) 0.7146(5) 0.4941(4) 0.048(2) Uani 1 1 d . .
H81 H 0.168308 0.714277 0.531065 0.058 Uiso 1 1 calc R .
C82 C 0.9631(5) 0.6075(4) -0.1271(4) 0.0385(19) Uani 1 1 d . .
H82A H 0.937439 0.654289 -0.119371 0.058 Uiso 1 1 calc GR .
H82B H 1.019993 0.599286 -0.138455 0.058 Uiso 1 1 calc GR .
H82C H 0.964275 0.561098 -0.085154 0.058 Uiso 1 1 calc GR .
C83 C 1.1013(6) 0.4993(5) 0.3220(4) 0.050(2) Uani 1 1 d . .
H83 H 1.137571 0.448904 0.356397 0.061 Uiso 1 1 calc R .
C84 C 1.1338(5) 0.5420(5) 0.2648(5) 0.047(2) Uani 1 1 d . .
H84 H 1.191529 0.520173 0.260588 0.057 Uiso 1 1 calc R .
C85 C 0.2230(5) 0.9359(5) 0.5254(4) 0.0398(19) Uani 1 1 d . .
H85 H 0.173042 0.942591 0.546959 0.048 Uiso 1 1 calc R .
C86 C 0.5134(6) 0.5107(4) 0.3523(4) 0.042(2) Uani 1 1 d . .
H86 H 0.570908 0.495619 0.360930 0.051 Uiso 1 1 calc R .
C87 C 0.1810(5) 0.8215(6) 0.3011(4) 0.053(2) Uani 1 1 d . .
H87 H 0.124180 0.858061 0.289982 0.063 Uiso 1 1 calc R .
C88 C 0.9921(5) 0.7763(5) -0.2678(4) 0.0384(18) Uani 1 1 d . .
H88 H 1.042188 0.737242 -0.238738 0.046 Uiso 1 1 calc R .
C89 C 0.2304(5) 0.8201(5) 0.2499(4) 0.045(2) Uani 1 1 d . .
H89 H 0.206801 0.854552 0.203328 0.054 Uiso 1 1 calc R .
C90 C -0.0044(5) 1.0569(5) 0.1742(5) 0.054(2) Uani 1 1 d . .
H90 H -0.019742 1.087930 0.197863 0.065 Uiso 1 1 calc R .
C91 C -0.0505(5) 0.8871(6) 0.2955(4) 0.052(2) Uani 1 1 d . .
H91 H -0.071279 0.868955 0.338963 0.063 Uiso 1 1 calc R .
C92 C 0.8024(5) 0.6905(5) -0.2747(4) 0.046(2) Uani 1 1 d . .
H92A H 0.782232 0.649113 -0.257817 0.069 Uiso 1 1 calc GR .
H92B H 0.841225 0.684641 -0.308854 0.069 Uiso 1 1 calc GR .
H92C H 0.755254 0.742491 -0.296078 0.069 Uiso 1 1 calc GR .
C93 C 0.6313(6) 0.5967(4) 0.4002(4) 0.044(2) Uani 1 1 d . .
C94 C 0.3794(7) 0.5217(5) 0.3933(4) 0.048(2) Uani 1 1 d . .
H94 H 0.346648 0.513225 0.430861 0.058 Uiso 1 1 calc R .
C95 C -0.0261(5) 0.8412(5) 0.2605(4) 0.049(2) Uani 1 1 d . .
H95 H -0.031596 0.792814 0.279735 0.059 Uiso 1 1 calc R .
C96 C 0.9935(5) 0.6979(6) -0.3885(5) 0.058(3) Uani 1 1 d . .
H96 H 1.028367 0.655731 -0.398375 0.070 Uiso 1 1 calc R .
C97 C 0.2837(7) 0.6630(5) 0.5076(4) 0.055(3) Uani 1 1 d . .
H97 H 0.307516 0.627502 0.554051 0.066 Uiso 1 1 calc R .
C98 C 0.0255(5) 1.0825(5) 0.1114(5) 0.049(2) Uani 1 1 d . .
H98 H 0.030645 1.131025 0.092511 0.058 Uiso 1 1 calc R .
C99 C 0.1664(6) 0.7666(6) 0.4276(4) 0.051(2) Uani 1 1 d . .
H99 H 0.109219 0.802059 0.418869 0.061 Uiso 1 1 calc R .
C100 C 0.9193(6) 0.7525(5) -0.4290(4) 0.051(2) Uani 1 1 d . .
H100 H 0.902721 0.746356 -0.464956 0.061 Uiso 1 1 calc R .
C101 C 0.8470(6) 0.6830(5) -0.2139(4) 0.052(2) Uani 1 1 d . .
C102 C 0.2139(5) 0.7682(5) 0.3720(4) 0.0355(18) Uani 1 1 d . .
C103 C 0.2381(6) 0.7605(5) -0.1511(5) 0.054(2) Uani 1 1 d . U
H103 H 0.221387 0.740373 -0.106125 0.065 Uiso 1 1 calc R .
C104 C 0.6861(6) 0.5699(5) -0.0608(4) 0.056(3) Uani 1 1 d D .
C105 C -0.0449(5) 0.9567(6) 0.2680(4) 0.054(2) Uani 1 1 d . .
H105 H -0.063060 0.987247 0.292241 0.064 Uiso 1 1 calc R .
C106 C 0.7552(6) 0.5889(5) -0.1016(4) 0.060(3) Uani 1 1 d . .
H10A H 0.756178 0.634729 -0.100691 0.091 Uiso 1 1 calc GR .
H10B H 0.744906 0.600912 -0.149495 0.091 Uiso 1 1 calc GR .
H10C H 0.808753 0.543297 -0.080936 0.091 Uiso 1 1 calc GR .
C107 C 0.4640(6) 0.4990(5) 0.4068(4) 0.049(2) Uani 1 1 d . .
H107 H 0.487898 0.475699 0.452743 0.059 Uiso 1 1 calc R .
N2 N 0.6618(6) 0.5238(5) -0.0756(4) 0.080(3) Uani 1 1 d D U
C108 C 0.1843(6) 0.7919(5) -0.2072(6) 0.065(3) Uani 1 1 d . U
H108 H 0.130773 0.792100 -0.200940 0.078 Uiso 1 1 calc R .
C109 C 0.2063(6) 0.8235(5) -0.2731(6) 0.066(3) Uani 1 1 d . U
H109 H 0.166793 0.847153 -0.311502 0.079 Uiso 1 1 calc R .
C110 C 0.5996(8) 0.5037(6) -0.0342(7) 0.099(4) Uani 1 1 d D U
H11A H 0.607125 0.499949 0.011030 0.149 Uiso 1 1 calc GR .
H11B H 0.605002 0.452700 -0.028316 0.149 Uiso 1 1 calc GR .
H11C H 0.544342 0.544567 -0.057151 0.149 Uiso 1 1 calc GR .
F4 F 1.0797(3) 0.5703(2) -0.0038(2) 0.0445(11) Uani 1 1 d . .
F5 F 0.2056(3) 0.6925(2) 0.0794(2) 0.0468(12) Uani 1 1 d . .
F6 F 0.5292(3) 0.8265(3) -0.3941(2) 0.0472(12) Uani 1 1 d . .
F7 F 0.5629(3) 0.9156(3) -0.47066(19) 0.0508(13) Uani 1 1 d . .
F8 F 0.1081(3) 0.7927(3) 0.0833(3) 0.0520(12) Uani 1 1 d . .
F9 F 0.1353(3) 0.7934(3) -0.0129(2) 0.0657(16) Uani 1 1 d . .
F10 F 0.6565(3) 0.8028(3) -0.4045(3) 0.0757(18) Uani 1 1 d . .
O14 O 0.5115(3) 0.9913(3) -0.1086(2) 0.0455(14) Uani 1 1 d . .
F11 F 1.1364(4) 0.6121(3) 0.0404(4) 0.105(3) Uani 1 1 d . .
C111 C 0.5828(5) 0.8583(4) -0.4063(4) 0.0315(17) Uani 1 1 d . .
F12 F 1.1364(4) 0.6452(3) -0.0663(4) 0.116(3) Uani 1 1 d . .
C112 C 0.7529(4) 0.4388(4) 0.2928(3) 0.0303(16) Uani 1 1 d . .
H112 H 0.754414 0.445782 0.332360 0.036 Uiso 1 1 calc R .
C113 C 1.0909(5) 0.6337(4) -0.0151(5) 0.042(2) Uani 1 1 d . .
C114 C 0.9475(6) 0.5564(5) -0.2064(5) 0.059(3) Uani 1 1 d . .
H11D H 1.007141 0.540793 -0.210305 0.088 Uiso 1 1 calc GR .
H11E H 0.918511 0.576495 -0.251307 0.088 Uiso 1 1 calc GR .
H11F H 0.938300 0.510458 -0.172376 0.088 Uiso 1 1 calc GR .
C115 C 0.6939(8) 0.5018(7) -0.1291(6) 0.108(5) Uani 1 1 d D U
H11G H 0.680217 0.549458 -0.173522 0.162 Uiso 1 1 calc GR .
H11H H 0.669151 0.468937 -0.131001 0.162 Uiso 1 1 calc GR .
H11I H 0.754423 0.471866 -0.119420 0.162 Uiso 1 1 calc GR .

loop_
_atom_site_aniso_label
_atom_site_aniso_U_11
_atom_site_aniso_U_22
_atom_site_aniso_U_33
_atom_site_aniso_U_23
_atom_site_aniso_U_13
_atom_site_aniso_U_12
Ag1 0.0187(3) 0.0213(2) 0.0171(2) -0.01037(19) 0.00414(19) -0.0083(2)
Ag2 0.0239(3) 0.0239(3) 0.0203(2) -0.0132(2) 0.0077(2) -0.0089(2)
Ag3 0.0230(3) 0.0228(2) 0.0200(2) -0.0122(2) 0.0013(2) -0.0096(2)
Ag4 0.0195(3) 0.0192(2) 0.0254(2) -0.0116(2) 0.0030(2) -0.0073(2)
Ag5 0.0210(3) 0.0192(2) 0.0248(2) -0.0102(2) -0.0015(2) -0.0052(2)
Ag6 0.0247(3) 0.0215(2) 0.0189(2) -0.0091(2) 0.0020(2) -0.0072(2)
Ag7 0.0264(3) 0.0228(3) 0.0190(2) -0.0115(2) 0.0043(2) -0.0117(2)
Ag8 0.0248(3) 0.0198(2) 0.0220(2) -0.0131(2) 0.0042(2) -0.0089(2)
Ag9 0.0282(3) 0.0289(3) 0.0264(3) -0.0163(2) 0.0085(2) -0.0152(2)
Ag10 0.0195(3) 0.0244(3) 0.0261(3) -0.0145(2) 0.0024(2) -0.0091(2)
Ag11 0.0266(3) 0.0179(2) 0.0258(3) -0.0087(2) -0.0013(2) -0.0087(2)
Ag12 0.0241(3) 0.0270(3) 0.0240(2) -0.0159(2) 0.0078(2) -0.0126(2)
Ag13 0.0183(3) 0.0234(3) 0.0295(3) -0.0144(2) -0.0020(2) -0.0045(2)
Ag14 0.0335(3) 0.0222(3) 0.0252(3) -0.0152(2) 0.0093(2) -0.0141(2)
Ag15 0.0286(3) 0.0309(3) 0.0241(3) -0.0145(2) 0.0003(2) -0.0141(2)
Cr1 0.0327(7) 0.0327(7) 0.0347(6) -0.0152(5) 0.0042(6) -0.0131(6)
S1 0.0210(9) 0.0170(8) 0.0189(7) -0.0099(6) 0.0047(7) -0.0074(7)
S2 0.0195(9) 0.0185(8) 0.0176(7) -0.0107(6) 0.0032(6) -0.0082(7)
S3 0.0210(9) 0.0177(8) 0.0198(8) -0.0108(6) 0.0035(7) -0.0088(7)
S4 0.0203(9) 0.0194(8) 0.0179(7) -0.0102(6) 0.0039(6) -0.0098(7)
S5 0.0213(9) 0.0175(8) 0.0185(7) -0.0080(6) 0.0019(7) -0.0081(7)
S6 0.0213(9) 0.0181(8) 0.0216(8) -0.0103(6) 0.0029(7) -0.0089(7)
S7 0.0210(9) 0.0182(8) 0.0176(7) -0.0097(6) 0.0001(6) -0.0070(7)
S8 0.0178(9) 0.0210(8) 0.0198(8) -0.0098(7) 0.0022(7) -0.0080(7)
S9 0.0202(9) 0.0174(8) 0.0250(8) -0.0093(7) -0.0033(7) -0.0057(7)
O1 0.024(3) 0.022(2) 0.025(2) -0.0123(19) 0.006(2) -0.008(2)
O2 0.077(5) 0.053(3) 0.031(3) -0.020(3) 0.006(3) -0.045(3)
O3 0.048(4) 0.037(3) 0.066(4) -0.026(3) 0.036(3) -0.021(3)
C1 0.025(4) 0.021(3) 0.018(3) -0.009(3) -0.002(3) -0.009(3)
C2 0.019(4) 0.029(4) 0.038(4) -0.019(3) -0.006(3) -0.004(3)
C3 0.017(4) 0.032(4) 0.025(3) -0.018(3) -0.005(3) -0.008(3)
C4 0.018(4) 0.020(3) 0.017(3) -0.010(3) 0.002(3) -0.007(3)
C5 0.018(4) 0.012(3) 0.026(3) -0.008(3) 0.007(3) -0.004(3)
C6 0.024(4) 0.026(4) 0.024(3) -0.012(3) 0.006(3) -0.015(3)
C7 0.033(4) 0.013(3) 0.031(4) -0.012(3) 0.000(3) -0.007(3)
C8 0.019(4) 0.016(3) 0.025(3) -0.010(3) -0.001(3) -0.005(3)
C9 0.030(4) 0.032(4) 0.023(3) -0.009(3) 0.007(3) -0.019(3)
C10 0.028(4) 0.025(3) 0.020(3) -0.014(3) 0.000(3) -0.007(3)
C11 0.020(4) 0.012(3) 0.028(3) -0.010(3) 0.002(3) -0.008(3)
C12 0.027(4) 0.022(3) 0.020(3) -0.014(3) 0.006(3) -0.011(3)
C13 0.021(4) 0.023(3) 0.021(3) -0.015(3) 0.008(3) -0.008(3)
C14 0.023(4) 0.022(3) 0.025(3) -0.014(3) -0.001(3) -0.009(3)
C15 0.022(4) 0.034(4) 0.031(4) -0.026(3) 0.004(3) -0.014(3)
C16 0.021(4) 0.023(3) 0.016(3) -0.008(3) -0.002(3) -0.007(3)
C17 0.037(4) 0.031(4) 0.031(4) -0.021(3) 0.007(3) -0.021(4)
C18 0.047(5) 0.042(5) 0.043(4) -0.030(4) 0.019(4) -0.029(4)
C19 0.027(4) 0.017(3) 0.027(3) -0.009(3) 0.010(3) -0.008(3)
C20 0.021(4) 0.034(4) 0.020(3) -0.011(3) 0.008(3) -0.017(3)
C21 0.034(4) 0.026(4) 0.021(3) -0.011(3) 0.011(3) -0.020(3)
C22 0.039(5) 0.037(4) 0.024(4) -0.017(3) -0.001(3) -0.016(4)
C23 0.022(4) 0.033(4) 0.026(3) -0.020(3) 0.005(3) -0.015(3)
C24 0.024(4) 0.045(4) 0.027(4) -0.017(3) 0.005(3) -0.018(4)
C25 0.028(4) 0.018(3) 0.017(3) -0.006(3) 0.004(3) -0.007(3)
C26 0.010(3) 0.022(4) 0.053(4) -0.019(3) -0.003(3) -0.002(3)
C27 0.034(5) 0.019(4) 0.051(5) -0.018(3) -0.011(4) -0.007(3)
C28 0.033(4) 0.028(4) 0.023(3) -0.018(3) 0.003(3) -0.010(3)
C29 0.036(4) 0.021(3) 0.019(3) -0.010(3) 0.005(3) -0.014(3)
C30 0.018(4) 0.018(3) 0.020(3) -0.005(3) -0.003(3) -0.006(3)
C31 0.018(4) 0.030(4) 0.039(4) -0.014(3) -0.004(3) -0.011(3)
C32 0.020(4) 0.033(4) 0.030(4) -0.014(3) 0.002(3) -0.008(3)
C33 0.028(4) 0.015(3) 0.024(3) -0.005(3) -0.004(3) -0.006(3)
C34 0.045(5) 0.024(4) 0.031(4) -0.014(3) 0.010(3) -0.024(4)
C35 0.048(6) 0.027(4) 0.031(4) -0.009(3) -0.010(4) -0.007(4)
C36 0.025(4) 0.017(3) 0.025(3) -0.010(3) 0.006(3) -0.011(3)
C37 0.032(4) 0.026(4) 0.022(3) -0.011(3) 0.002(3) -0.014(3)
C38 0.020(4) 0.028(4) 0.028(3) -0.020(3) -0.001(3) -0.008(3)
C39 0.045(5) 0.028(4) 0.038(4) -0.015(3) 0.021(4) -0.016(4)
C40 0.022(4) 0.039(4) 0.022(3) -0.015(3) 0.007(3) -0.015(3)
C41 0.027(4) 0.027(4) 0.026(3) -0.016(3) 0.002(3) -0.015(3)
C42 0.043(5) 0.034(4) 0.028(4) -0.018(3) 0.008(3) -0.027(4)
C43 0.024(4) 0.022(3) 0.027(3) -0.013(3) 0.007(3) -0.004(3)
C44 0.059(6) 0.023(4) 0.025(4) -0.013(3) 0.008(4) -0.027(4)
C45 0.027(4) 0.031(4) 0.015(3) -0.012(3) 0.003(3) -0.011(3)
C46 0.033(4) 0.031(4) 0.020(3) -0.011(3) 0.008(3) -0.025(3)
C47 0.043(5) 0.026(4) 0.046(4) -0.025(3) 0.019(4) -0.027(4)
C48 0.021(4) 0.020(3) 0.031(4) -0.012(3) -0.002(3) -0.008(3)
C49 0.040(5) 0.025(4) 0.024(3) -0.015(3) 0.007(3) -0.019(3)
C50 0.027(4) 0.030(4) 0.032(4) -0.024(3) 0.001(3) -0.007(3)
C51 0.062(6) 0.015(3) 0.030(4) -0.011(3) 0.000(4) -0.018(4)
C52 0.035(5) 0.053(5) 0.024(4) -0.027(4) 0.009(3) -0.025(4)
C53 0.032(4) 0.023(4) 0.048(4) -0.025(3) 0.017(4) -0.017(3)
C54 0.029(4) 0.017(3) 0.028(3) -0.014(3) 0.006(3) -0.011(3)
C55 0.025(4) 0.015(3) 0.028(3) -0.013(3) 0.005(3) -0.004(3)
C56 0.023(4) 0.021(3) 0.022(3) -0.011(3) -0.004(3) -0.005(3)
C57 0.048(5) 0.030(4) 0.029(4) -0.010(3) -0.008(4) -0.015(4)
C58 0.030(5) 0.038(4) 0.032(4) 0.004(3) -0.015(3) -0.016(4)
C59 0.045(5) 0.028(4) 0.040(4) -0.021(3) 0.014(4) -0.020(4)
C60 0.051(6) 0.030(4) 0.069(6) -0.017(4) -0.014(5) -0.017(4)
C61 0.032(5) 0.032(4) 0.067(5) -0.036(4) 0.010(4) -0.016(4)
C62 0.053(6) 0.029(4) 0.045(5) -0.021(4) 0.018(4) -0.021(4)
C63 0.039(5) 0.041(4) 0.021(3) -0.013(3) 0.000(3) -0.020(4)
C64 0.019(4) 0.050(5) 0.040(4) -0.029(4) 0.011(3) -0.016(4)
C65 0.044(5) 0.030(4) 0.054(5) -0.022(4) 0.021(4) -0.026(4)
C66 0.035(5) 0.055(5) 0.048(5) -0.032(4) 0.003(4) -0.017(4)
C67 0.041(5) 0.029(4) 0.052(5) -0.024(4) 0.006(4) -0.015(4)
O4 0.036(3) 0.021(2) 0.021(2) -0.011(2) 0.005(2) -0.012(2)
O5 0.027(3) 0.032(3) 0.027(2) -0.019(2) -0.001(2) -0.009(2)
O6 0.033(3) 0.025(2) 0.040(3) -0.025(2) 0.003(2) -0.006(2)
O7 0.025(3) 0.044(3) 0.025(2) -0.019(2) 0.001(2) -0.010(2)
O8 0.022(3) 0.050(3) 0.028(2) -0.025(2) 0.006(2) -0.017(3)
O9 0.028(3) 0.038(3) 0.027(3) -0.018(2) 0.007(2) -0.013(2)
O10 0.032(3) 0.044(3) 0.048(3) -0.033(3) 0.015(2) -0.025(3)
O11 0.046(4) 0.022(3) 0.027(3) -0.006(2) 0.016(2) -0.009(3)
O12 0.032(3) 0.044(3) 0.046(3) -0.031(3) 0.014(2) -0.024(3)
O13 0.066(4) 0.038(3) 0.035(3) -0.027(3) 0.012(3) -0.024(3)
F1 0.136(6) 0.026(3) 0.036(3) -0.003(2) -0.037(3) -0.007(3)
C68 0.025(4) 0.020(3) 0.023(3) -0.008(3) 0.000(3) -0.010(3)
C69 0.029(4) 0.018(3) 0.018(3) -0.007(3) 0.002(3) -0.008(3)
F2 0.157(7) 0.059(3) 0.064(3) -0.019(3) -0.045(4) -0.044(4)
C70 0.023(4) 0.028(4) 0.028(4) -0.013(3) 0.000(3) -0.014(3)
C71 0.041(5) 0.033(4) 0.027(4) -0.016(3) 0.004(3) -0.024(4)
C72 0.028(5) 0.037(4) 0.051(5) -0.017(4) 0.003(4) -0.011(4)
C73 0.043(5) 0.048(5) 0.036(4) -0.018(4) 0.011(4) -0.030(4)
C74 0.054(6) 0.024(4) 0.034(4) -0.013(3) 0.005(4) -0.006(4)
C75 0.030(4) 0.023(4) 0.033(4) -0.011(3) 0.000(3) -0.010(3)
C76 0.048(5) 0.032(4) 0.026(4) -0.019(3) 0.008(4) -0.015(4)
C77 0.015(4) 0.019(3) 0.041(4) -0.013(3) 0.003(3) -0.009(3)
C78 0.025(4) 0.047(5) 0.048(5) -0.030(4) 0.009(4) -0.014(4)
C79 0.032(5) 0.052(5) 0.063(5) -0.035(5) 0.004(4) -0.013(4)
C80 0.021(4) 0.057(5) 0.055(5) -0.041(4) 0.012(4) -0.017(4)
N1 0.039(5) 0.050(5) 0.066(5) -0.031(4) 0.011(4) -0.011(4)
F3 0.115(6) 0.147(6) 0.030(3) -0.004(3) 0.032(4) -0.024(5)
C81 0.068(7) 0.059(6) 0.032(4) -0.026(4) 0.030(4) -0.041(5)
C82 0.029(4) 0.033(4) 0.051(5) -0.026(4) -0.012(4) 0.000(4)
C83 0.048(6) 0.032(4) 0.053(5) -0.017(4) -0.023(5) 0.001(4)
C84 0.023(5) 0.053(5) 0.068(6) -0.038(5) -0.007(4) -0.004(4)
C85 0.038(5) 0.058(5) 0.043(4) -0.035(4) 0.020(4) -0.027(4)
C86 0.053(6) 0.037(4) 0.041(4) -0.015(4) -0.002(4) -0.024(4)
C87 0.026(5) 0.089(7) 0.030(4) -0.019(4) 0.003(4) -0.023(5)
C88 0.026(4) 0.046(5) 0.043(4) -0.022(4) 0.002(4) -0.013(4)
C89 0.023(5) 0.074(6) 0.024(4) -0.008(4) 0.000(3) -0.025(4)
C90 0.039(5) 0.058(6) 0.105(8) -0.065(6) 0.029(5) -0.029(5)
C91 0.034(5) 0.092(7) 0.044(5) -0.031(5) 0.013(4) -0.040(5)
C92 0.042(5) 0.053(5) 0.051(5) -0.029(4) -0.004(4) -0.018(4)
C93 0.073(7) 0.030(4) 0.026(4) -0.012(3) 0.005(4) -0.019(5)
C94 0.099(8) 0.046(5) 0.023(4) -0.021(4) 0.019(4) -0.047(6)
C95 0.036(5) 0.053(5) 0.053(5) -0.015(4) 0.001(4) -0.024(5)
C96 0.031(5) 0.074(6) 0.087(7) -0.064(6) 0.013(5) -0.008(5)
C97 0.094(8) 0.026(4) 0.025(4) -0.006(3) 0.013(5) -0.016(5)
C98 0.031(5) 0.035(4) 0.094(7) -0.038(5) 0.009(5) -0.017(4)
C99 0.045(6) 0.077(6) 0.041(5) -0.032(5) 0.021(4) -0.034(5)
C100 0.043(6) 0.068(6) 0.062(5) -0.053(5) 0.007(5) -0.016(5)
C101 0.053(6) 0.047(5) 0.054(5) -0.017(5) 0.016(5) -0.028(5)
C102 0.029(5) 0.052(5) 0.035(4) -0.017(4) 0.007(3) -0.028(4)
C103 0.050(5) 0.047(5) 0.096(6) -0.055(4) 0.023(5) -0.026(4)
C104 0.063(7) 0.033(5) 0.053(5) -0.019(4) -0.015(5) -0.001(5)
C105 0.032(5) 0.094(7) 0.065(6) -0.059(6) 0.023(4) -0.032(5)
C106 0.046(6) 0.046(5) 0.052(5) 0.001(4) 0.014(5) -0.016(5)
C107 0.071(7) 0.046(5) 0.041(5) -0.022(4) 0.017(5) -0.033(5)
N2 0.087(5) 0.071(4) 0.089(4) -0.052(4) -0.004(4) -0.018(3)
C108 0.032(5) 0.051(5) 0.128(7) -0.048(5) 0.002(5) -0.021(4)
C109 0.048(5) 0.035(4) 0.109(7) -0.025(4) -0.029(5) -0.011(4)
C110 0.089(9) 0.062(7) 0.164(11) -0.054(7) 0.028(8) -0.048(7)
F4 0.041(3) 0.022(2) 0.064(3) -0.020(2) -0.007(2) -0.005(2)
F5 0.030(3) 0.030(2) 0.082(3) -0.024(2) 0.001(2) -0.014(2)
F6 0.074(4) 0.053(3) 0.048(3) -0.038(2) 0.023(2) -0.043(3)
F7 0.084(4) 0.072(3) 0.023(2) -0.022(2) 0.010(2) -0.057(3)
F8 0.035(3) 0.060(3) 0.088(4) -0.051(3) 0.032(3) -0.031(3)
F9 0.067(4) 0.098(4) 0.047(3) -0.020(3) -0.010(3) -0.058(4)
F10 0.043(3) 0.112(4) 0.090(4) -0.091(4) -0.004(3) 0.004(3)
O14 0.034(3) 0.047(3) 0.035(3) -0.006(3) -0.002(2) -0.012(3)
F11 0.064(4) 0.069(4) 0.176(6) -0.084(4) -0.078(4) 0.029(3)
C111 0.032(4) 0.040(4) 0.032(4) -0.024(4) 0.005(3) -0.015(4)
F12 0.056(4) 0.056(4) 0.187(7) -0.041(4) 0.074(5) -0.012(3)
C112 0.032(4) 0.018(3) 0.029(4) -0.007(3) 0.009(3) -0.006(3)
C113 0.024(5) 0.026(4) 0.070(6) -0.024(4) -0.004(4) -0.002(4)
C114 0.050(6) 0.040(5) 0.086(7) -0.044(5) -0.012(5) 0.003(4)
C115 0.103(10) 0.106(8) 0.119(9) -0.096(8) -0.027(7) 0.011(7)

loop_
_atom_type_symbol
_atom_type_description
_atom_type_scat_dispersion_real
_atom_type_scat_dispersion_imag
_atom_type_scat_source
C C 0.0033 0.0016 'International Tables Vol C Tables 4.2.6.8 and 6.1.1.4'
H H 0.0000 0.0000 'International Tables Vol C Tables 4.2.6.8 and 6.1.1.4'
Ag Ag -0.8971 1.1015 'International Tables Vol C Tables 4.2.6.8 and 6.1.1.4'
Cr Cr 0.3209 0.6236 'International Tables Vol C Tables 4.2.6.8 and 6.1.1.4'
F F 0.0171 0.0103 'International Tables Vol C Tables 4.2.6.8 and 6.1.1.4'
N N 0.0061 0.0033 'International Tables Vol C Tables 4.2.6.8 and 6.1.1.4'
O O 0.0106 0.0060 'International Tables Vol C Tables 4.2.6.8 and 6.1.1.4'
S S 0.1246 0.1234 'International Tables Vol C Tables 4.2.6.8 and 6.1.1.4'

loop_
_geom_angle_atom_site_label_1
_geom_angle_atom_site_label_2
_geom_angle_atom_site_label_3
_geom_angle
_geom_angle_site_symmetry_1
_geom_angle_site_symmetry_3
Ag3 Ag1 Ag4 135.38(2) . .
Ag3 Ag1 Ag5 110.21(2) . .
Ag3 Ag1 Ag7 64.499(16) . .
Ag4 Ag1 Ag5 60.800(16) . .
Ag4 Ag1 Ag7 86.209(17) . .
Ag5 Ag1 Ag7 127.13(2) . .
S4 Ag1 Ag3 56.25(4) . .
S4 Ag1 Ag4 94.38(4) . .
S4 Ag1 Ag5 55.08(4) . .
S4 Ag1 Ag7 91.64(4) . .
S4 Ag1 O2 88.19(13) . 2_675
O1 Ag1 Ag3 121.05(11) . .
O1 Ag1 Ag4 84.65(10) . .
O1 Ag1 Ag5 128.46(11) . .
O1 Ag1 Ag7 82.63(11) . .
O1 Ag1 S4 174.24(12) . .
O1 Ag1 O2 97.41(17) . 2_675
O2 Ag1 Ag3 99.60(10) 2_675 .
O2 Ag1 Ag4 113.42(11) 2_675 .
O2 Ag1 Ag5 67.77(12) 2_675 .
O2 Ag1 Ag7 160.33(11) 2_675 .
Ag7 Ag2 Ag9 82.983(17) . .
Ag14 Ag2 Ag7 169.92(2) . .
Ag14 Ag2 Ag9 104.972(19) . .
S1 Ag2 Ag7 127.65(4) . .
S1 Ag2 Ag9 52.90(4) . .
S1 Ag2 Ag14 56.71(4) . .
S2 Ag2 Ag7 57.07(4) . .
S2 Ag2 Ag9 134.91(4) . .
S2 Ag2 Ag14 117.41(4) . .
S2 Ag2 S1 171.67(6) . .
Ag1 Ag3 Ag7 61.472(15) . .
Ag1 Ag3 Ag13 108.98(2) . .
Ag13 Ag3 Ag7 164.73(2) . .
S2 Ag3 Ag1 77.36(3) . .
S2 Ag3 Ag7 52.21(3) . .
S2 Ag3 Ag13 140.52(4) . .
S4 Ag3 Ag1 53.07(4) . .
S4 Ag3 Ag7 87.92(4) . .
S4 Ag3 Ag13 76.89(4) . .
S4 Ag3 S2 128.34(5) . .
S4 Ag3 S7 128.64(5) . .
S7 Ag3 Ag1 138.44(4) . .
S7 Ag3 Ag7 143.40(4) . .
S7 Ag3 Ag13 51.75(4) . .
S7 Ag3 S2 96.95(5) . .
O11 Ag3 Ag1 122.53(12) . .
O11 Ag3 Ag7 69.05(11) . .
O11 Ag3 Ag13 111.64(12) . .
O11 Ag3 S2 94.77(13) . .
O11 Ag3 S4 99.85(13) . .
O11 Ag3 S7 98.84(12) . .
Ag1 Ag4 Ag5 59.899(16) . .
Ag12 Ag4 Ag1 87.001(17) . .
Ag12 Ag4 Ag5 104.733(19) . .
S3 Ag4 Ag1 75.50(4) . .
S3 Ag4 Ag5 129.76(4) . .
S3 Ag4 Ag12 94.12(4) . .
S3 Ag4 S5 137.62(5) . .
S5 Ag4 Ag1 78.20(4) . .
S5 Ag4 Ag5 56.14(4) . .
S5 Ag4 Ag12 51.66(4) . .
O12 Ag4 Ag1 140.45(12) . .
O12 Ag4 Ag5 84.80(12) . .
O12 Ag4 Ag12 121.28(12) . .
O12 Ag4 S3 123.80(13) . .
O12 Ag4 S5 97.46(13) . .
Ag1 Ag5 Ag4 59.301(16) . .
Ag1 Ag5 Ag15 100.602(18) . .
Ag4 Ag5 Ag15 158.67(2) . .
S4 Ag5 Ag1 51.94(4) . .
S4 Ag5 Ag4 91.24(4) . .
S4 Ag5 Ag15 69.05(4) . .
S4 Ag5 S5 128.48(5) . .
S4 Ag5 S9 120.18(5) . .
S5 Ag5 Ag1 76.73(4) . .
S5 Ag5 Ag4 53.75(4) . .
S5 Ag5 Ag15 133.22(4) . .
S9 Ag5 Ag1 129.24(4) . .
S9 Ag5 Ag4 146.07(4) . .
S9 Ag5 Ag15 51.37(4) . .
S9 Ag5 S5 93.84(5) . .
O10 Ag5 Ag1 126.42(12) . .
O10 Ag5 Ag4 75.89(12) . .
O10 Ag5 Ag15 116.45(11) . .
O10 Ag5 S4 106.14(12) . .
O10 Ag5 S5 100.43(11) . .
O10 Ag5 S9 104.30(13) . .
Ag10 Ag6 Ag15 94.235(18) . 2_675
Ag14 Ag6 Ag10 133.20(2) . .
Ag14 Ag6 Ag15 56.663(15) . 2_675
S1 Ag6 Ag10 102.94(4) . .
S1 Ag6 Ag14 54.58(3) . .
S1 Ag6 Ag15 98.55(4) . 2_675
S8 Ag6 Ag10 53.60(3) . .
S8 Ag6 Ag14 104.88(4) . .
S8 Ag6 Ag15 48.63(3) . 2_675
S8 Ag6 S1 128.32(5) . .
O6 Ag6 Ag10 54.48(11) . .
O6 Ag6 Ag14 152.88(11) . .
O6 Ag6 Ag15 146.57(11) . 2_675
O6 Ag6 S1 99.84(11) . .
O6 Ag6 S8 98.46(11) . .
O9 Ag6 Ag10 150.66(11) . .
O9 Ag6 Ag14 75.48(10) . .
O9 Ag6 Ag15 99.89(11) . 2_675
O9 Ag6 S1 100.23(11) . .
O9 Ag6 S8 121.29(11) . .
O9 Ag6 O6 103.98(15) . .
Ag1 Ag7 Ag3 54.029(14) . .
Ag2 Ag7 Ag1 80.199(17) . .
Ag2 Ag7 Ag3 97.965(18) . .
S2 Ag7 Ag1 73.42(4) . .
S2 Ag7 Ag2 50.49(3) . .
S2 Ag7 Ag3 52.94(4) . .
S3 Ag7 Ag1 71.97(4) . .
S3 Ag7 Ag2 84.98(4) . .
S3 Ag7 Ag3 124.10(4) . .
S3 Ag7 S2 127.13(5) . .
O4 Ag7 Ag1 137.16(11) . .
O4 Ag7 Ag2 121.82(12) . .
O4 Ag7 Ag3 84.95(11) . .
O4 Ag7 S2 92.57(11) . .
O4 Ag7 S3 139.29(11) . .
Ag12 Ag8 Ag10 97.57(2) . .
Ag12 Ag8 Ag13 99.742(19) . 2_675
Ag13 Ag8 Ag10 61.287(16) 2_675 .
S6 Ag8 Ag10 53.40(4) . .
S6 Ag8 Ag12 51.91(4) . .
S6 Ag8 Ag13 97.37(4) . 2_675
S7 Ag8 Ag10 114.08(4) 2_675 .
S7 Ag8 Ag12 99.09(4) 2_675 .
S7 Ag8 Ag13 53.17(4) 2_675 2_675
S7 Ag8 S6 137.70(5) 2_675 .
O5 Ag8 Ag10 85.23(12) . .
O5 Ag8 Ag12 131.33(11) . .
O5 Ag8 Ag13 122.94(12) . 2_675
O5 Ag8 S6 96.71(12) . .
O5 Ag8 S7 124.09(12) . 2_675
Ag2 Ag9 Ag12 105.468(18) . .
S1 Ag9 Ag2 48.19(3) . .
S1 Ag9 Ag12 123.88(4) . .
S1 Ag9 S6 104.67(5) . .
S3 Ag9 Ag2 78.91(4) . .
S3 Ag9 Ag12 83.08(4) . .
S3 Ag9 S1 123.55(5) . .
S3 Ag9 S6 124.82(5) . .
S6 Ag9 Ag2 126.59(4) . .
S6 Ag9 Ag12 45.74(4) . .
O13 Ag9 Ag2 132.91(12) . .
O13 Ag9 Ag12 118.15(13) . .
O13 Ag9 S1 111.24(14) . .
O13 Ag9 S3 89.08(13) . .
O13 Ag9 S6 97.65(11) . .
Ag6 Ag10 Ag8 139.27(2) . .
Ag6 Ag10 Ag13 96.656(18) . 2_675
Ag8 Ag10 Ag13 57.886(15) . 2_675
S6 Ag10 Ag6 102.91(4) . .
S6 Ag10 Ag8 55.41(4) . .
S6 Ag10 Ag13 96.25(4) . 2_675
S8 Ag10 Ag6 53.99(4) . .
S8 Ag10 Ag8 108.87(4) . .
S8 Ag10 Ag13 51.04(4) . 2_675
S8 Ag10 S6 127.95(5) . .
S8 Ag10 O6 97.22(10) . .
O6 Ag10 Ag6 52.63(9) . .
O6 Ag10 Ag8 152.04(10) . .
O6 Ag10 Ag13 147.55(10) . 2_675
O6 Ag10 S6 100.54(11) . .
O8 Ag10 Ag6 145.80(12) . .
O8 Ag10 Ag8 74.92(12) . .
O8 Ag10 Ag13 106.85(12) . 2_675
O8 Ag10 S6 98.90(12) . .
O8 Ag10 S8 126.54(12) . .
O8 Ag10 O6 97.78(15) . .
S2 Ag11 S5 156.27(5) . 2_675
S2 Ag11 O14 105.95(13) . 2_675
S5 Ag11 O14 87.41(13) 2_675 2_675
O2 Ag11 S2 108.50(12) . .
O2 Ag11 S5 90.85(12) . 2_675
O2 Ag11 O14 89.23(19) . 2_675
Ag4 Ag12 Ag9 77.023(17) . .
Ag8 Ag12 Ag4 166.67(2) . .
Ag8 Ag12 Ag9 108.27(2) . .
S5 Ag12 Ag4 56.05(4) . .
S5 Ag12 Ag8 121.81(4) . .
S5 Ag12 Ag9 129.32(4) . .
S6 Ag12 Ag4 121.56(4) . .
S6 Ag12 Ag8 58.85(4) . .
S6 Ag12 Ag9 51.69(4) . .
S6 Ag12 S5 173.46(5) . .
Ag3 Ag13 Ag10 159.14(2) . 2_675
Ag8 Ag13 Ag3 104.09(2) 2_675 .
Ag8 Ag13 Ag10 60.828(16) 2_675 2_675
S7 Ag13 Ag3 55.29(4) . .
S7 Ag13 Ag8 53.24(4) . 2_675
S7 Ag13 Ag10 113.69(4) . 2_675
S8 Ag13 Ag3 137.37(4) 2_675 .
S8 Ag13 Ag8 114.65(4) 2_675 2_675
S8 Ag13 Ag10 53.88(4) 2_675 2_675
S8 Ag13 S7 167.21(5) 2_675 .
Ag2 Ag14 Ag6 103.03(2) . .
Ag2 Ag14 Ag15 111.65(2) . 2_675
Ag6 Ag14 Ag15 66.812(17) . 2_675
S1 Ag14 Ag2 52.90(4) . .
S1 Ag14 Ag6 55.83(4) . .
S1 Ag14 Ag15 107.50(4) . 2_675
S9 Ag14 Ag2 109.50(4) 2_675 .
S9 Ag14 Ag6 118.70(4) 2_675 .
S9 Ag14 Ag15 53.36(4) 2_675 2_675
S9 Ag14 S1 150.83(6) 2_675 .
O7 Ag14 Ag2 124.78(12) . .
O7 Ag14 Ag6 86.22(10) . .
O7 Ag14 Ag15 121.67(11) . 2_675
O7 Ag14 S1 95.89(12) . .
O7 Ag14 S9 112.81(12) . 2_675
Ag5 Ag15 Ag6 156.97(2) . 2_675
Ag14 Ag15 Ag5 102.333(19) 2_675 .
Ag14 Ag15 Ag6 56.526(15) 2_675 2_675
S8 Ag15 Ag5 146.11(4) 2_675 .
S8 Ag15 Ag6 51.06(4) 2_675 2_675
S8 Ag15 Ag14 107.16(4) 2_675 2_675
S9 Ag15 Ag5 54.33(4) . .
S9 Ag15 Ag6 108.29(4) . 2_675
S9 Ag15 Ag14 52.98(4) . 2_675
S9 Ag15 S8 159.14(6) . 2_675
O2 Cr1 O1 109.9(2) . .
O2 Cr1 O3 110.9(3) . .
O2 Cr1 O14 110.7(3) . .
O3 Cr1 O1 109.1(3) . .
O3 Cr1 O14 108.2(3) . .
O14 Cr1 O1 108.0(3) . .
Ag2 S1 Ag6 129.65(6) . .
Ag2 S1 Ag9 78.91(5) . .
Ag2 S1 Ag14 70.39(4) . .
Ag6 S1 Ag9 114.73(6) . .
Ag14 S1 Ag6 69.59(4) . .
Ag14 S1 Ag9 138.83(7) . .
C19 S1 Ag2 105.4(2) . .
C19 S1 Ag6 113.5(2) . .
C19 S1 Ag9 109.2(2) . .
C19 S1 Ag14 105.0(2) . .
Ag2 S2 Ag3 134.54(6) . .
Ag2 S2 Ag7 72.44(4) . .
Ag2 S2 Ag11 96.41(5) . .
Ag7 S2 Ag3 74.85(4) . .
Ag11 S2 Ag3 87.71(5) . .
Ag11 S2 Ag7 138.49(6) . .
C45 S2 Ag2 117.0(2) . .
C45 S2 Ag3 103.4(2) . .
C45 S2 Ag7 110.1(2) . .
C45 S2 Ag11 110.5(2) . .
Ag4 S3 Ag7 117.08(6) . .
Ag4 S3 Ag9 104.62(6) . .
Ag7 S3 Ag9 111.32(6) . .
C36 S3 Ag4 106.2(2) . .
C36 S3 Ag7 106.6(2) . .
C36 S3 Ag9 111.0(2) . .
Ag1 S4 Ag3 70.69(4) . .
Ag1 S4 Ag5 72.98(4) . .
Ag3 S4 Ag5 141.39(7) . .
C21 S4 Ag1 111.5(2) . .
C21 S4 Ag3 104.4(2) . .
C21 S4 Ag5 100.6(2) . .
Ag4 S5 Ag5 70.11(4) . .
Ag11 S5 Ag4 136.77(6) 2_675 .
Ag11 S5 Ag5 96.11(5) 2_675 .
Ag12 S5 Ag4 72.29(5) . .
Ag12 S5 Ag5 136.18(7) . .
Ag12 S5 Ag11 96.07(6) . 2_675
C30 S5 Ag4 112.27(19) . .
C30 S5 Ag5 104.9(2) . .
C30 S5 Ag11 110.9(2) . 2_675
C30 S5 Ag12 109.6(2) . .
Ag8 S6 Ag9 146.09(6) . .
Ag10 S6 Ag8 71.19(4) . .
Ag10 S6 Ag9 114.68(6) . .
Ag12 S6 Ag8 69.24(4) . .
Ag12 S6 Ag9 82.57(5) . .
Ag12 S6 Ag10 125.84(6) . .
C13 S6 Ag8 101.3(2) . .
C13 S6 Ag9 106.9(2) . .
C13 S6 Ag10 110.1(2) . .
C13 S6 Ag12 112.7(2) . .
Ag8 S7 Ag3 136.96(6) 2_675 .
Ag13 S7 Ag3 72.96(4) . .
Ag13 S7 Ag8 73.60(5) . 2_675
C56 S7 Ag3 106.3(2) . .
C56 S7 Ag8 106.9(2) . 2_675
C56 S7 Ag13 102.7(2) . .
Ag10 S8 Ag6 72.41(4) . .
Ag13 S8 Ag6 129.31(7) 2_675 .
Ag13 S8 Ag10 75.08(5) 2_675 .
Ag13 S8 Ag15 94.57(6) 2_675 2_675
Ag15 S8 Ag6 80.32(5) 2_675 .
Ag15 S8 Ag10 132.39(7) 2_675 .
C9 S8 Ag6 110.6(2) . .
C9 S8 Ag10 107.6(2) . .
C9 S8 Ag13 115.8(2) . 2_675
C9 S8 Ag15 118.4(2) . 2_675
Ag14 S9 Ag5 136.72(7) 2_675 .
Ag14 S9 Ag15 73.66(4) 2_675 .
Ag15 S9 Ag5 74.30(5) . .
C58 S9 Ag5 108.4(3) . .
C58 S9 Ag14 108.4(3) . 2_675
C58 S9 Ag15 107.4(2) . .
Cr1 O1 Ag1 126.2(2) . .
Ag11 O2 Ag1 106.21(18) . 2_675
Cr1 O2 Ag1 118.2(3) . 2_675
Cr1 O2 Ag11 129.5(3) . .
C4 C1 H1 119.1 . .
C6 C1 H1 119.1 . .
C6 C1 C4 121.8(6) . .
C26 C2 H2 119.3 . .
C26 C2 C31 121.5(6) . .
C31 C2 H2 119.3 . .
C15 C3 C14 117.8(6) . .
C52 C3 C14 118.9(6) . .
C52 C3 C15 123.3(6) . .
C1 C4 C45 122.4(5) . .
C29 C4 C1 118.4(6) . .
C29 C4 C45 119.2(6) . .
C8 C5 C19 119.4(5) . .
C12 C5 C8 118.7(5) . .
C12 C5 C19 121.9(6) . .
C1 C6 H6 119.7 . .
C1 C6 C50 120.6(6) . .
C50 C6 H6 119.7 . .
C11 C7 H7 119.4 . .
C11 C7 C27 121.1(7) . .
C27 C7 H7 119.4 . .
C5 C8 H8 120.0 . .
C10 C8 C5 120.0(5) . .
C10 C8 H8 120.0 . .
S8 C9 H9A 109.4 . .
S8 C9 H9B 109.4 . .
H9A C9 H9B 108.0 . .
C20 C9 S8 111.2(4) . .
C20 C9 H9A 109.4 . .
C20 C9 H9B 109.4 . .
C8 C10 H10 119.2 . .
C8 C10 C43 121.6(5) . .
C43 C10 H10 119.2 . .
C7 C11 C13 120.9(6) . .
C7 C11 C17 119.5(6) . .
C17 C11 C13 119.6(6) . .
C5 C12 H12 118.6 . .
C5 C12 C55 122.9(5) . .
C55 C12 H12 118.6 . .
S6 C13 H13A 108.6 . .
S6 C13 H13B 108.6 . .
C11 C13 S6 114.6(4) . .
C11 C13 H13A 108.6 . .
C11 C13 H13B 108.6 . .
H13A C13 H13B 107.6 . .
C22 C14 C3 117.3(6) . .
C22 C14 C38 124.0(6) . .
C38 C14 C3 118.7(6) . .
C3 C15 H15 119.3 . .
C48 C15 C3 121.3(6) . .
C48 C15 H15 119.3 . .
C33 C16 C41 118.9(6) . .
C33 C16 C56 121.5(6) . .
C41 C16 C56 119.5(5) . .
C11 C17 H17 119.4 . .
C18 C17 C11 121.1(6) . .
C18 C17 H17 119.4 . .
C17 C18 H18 119.5 . .
C17 C18 C61 121.0(7) . .
C61 C18 H18 119.5 . .
S1 C19 H19A 109.0 . .
S1 C19 H19B 109.0 . .
C5 C19 S1 113.0(5) . .
C5 C19 H19A 109.0 . .
C5 C19 H19B 109.0 . .
H19A C19 H19B 107.8 . .
C32 C20 C9 121.4(6) . .
C32 C20 C40 118.9(6) . .
C40 C20 C9 119.7(6) . .
S4 C21 H21A 109.8 . .
S4 C21 H21B 109.8 . .
H21A C21 H21B 108.2 . .
C46 C21 S4 109.4(4) . .
C46 C21 H21A 109.8 . .
C46 C21 H21B 109.8 . .
C14 C22 H22 118.9 . .
C57 C22 C14 122.1(7) . .
C57 C22 H22 118.9 . .
C38 C23 C30 122.7(6) . .
C38 C23 C48 117.4(6) . .
C48 C23 C30 119.9(6) . .
C32 C24 C64 118.3(6) . .
C66 C24 C32 122.8(7) . .
C66 C24 C64 118.9(7) . .
C33 C25 C71 122.3(6) . .
C37 C25 C33 120.0(6) . .
C37 C25 C71 117.7(6) . .
C2 C26 C58 120.8(6) . .
C2 C26 C98 118.4(7) . .
C98 C26 C58 120.6(7) . .
C60 C27 C7 121.8(8) . .
C61 C27 C7 119.4(6) . .
C61 C27 C60 118.9(8) . .
C29 C28 C35 122.3(7) . .
C29 C28 C50 119.0(6) . .
C35 C28 C50 118.7(7) . .
C4 C29 C28 121.4(6) . .
C4 C29 H29 119.3 . .
C28 C29 H29 119.3 . .
S5 C30 H30A 109.4 . .
S5 C30 H30B 109.4 . .
C23 C30 S5 111.3(4) . .
C23 C30 H30A 109.4 . .
C23 C30 H30B 109.4 . .
H30A C30 H30B 108.0 . .
C72 C31 C2 121.6(7) . .
C72 C31 C80 119.9(7) . .
C80 C31 C2 118.5(6) . .
C20 C32 C24 121.3(7) . .
C20 C32 H32 119.4 . .
C24 C32 H32 119.4 . .
C16 C33 C25 120.7(6) . .
C16 C33 H33 119.6 . .
C25 C33 H33 119.6 . .
C51 C34 H34 120.0 . .
C54 C34 H34 120.0 . .
C54 C34 C51 120.0(7) . .
C28 C35 H35 119.6 . .
C83 C35 C28 120.9(8) . .
C83 C35 H35 119.6 . .
S3 C36 H36A 109.2 . .
S3 C36 H36B 109.2 . .
H36A C36 H36B 107.9 . .
C54 C36 S3 112.0(4) . .
C54 C36 H36A 109.2 . .
C54 C36 H36B 109.2 . .
C25 C37 C42 117.8(6) . .
C25 C37 C73 119.7(6) . .
C42 C37 C73 122.5(6) . .
C14 C38 H38 118.5 . .
C23 C38 C14 123.0(6) . .
C23 C38 H38 118.5 . .
C65 C39 H39 119.5 . .
C112 C39 H39 119.5 . .
C112 C39 C65 120.9(6) . .
C20 C40 H40 119.3 . .
C88 C40 C20 121.4(6) . .
C88 C40 H40 119.3 . .
C16 C41 H41 119.6 . .
C42 C41 C16 120.8(6) . .
C42 C41 H41 119.6 . .
C37 C42 H42 119.2 . .
C41 C42 C37 121.7(6) . .
C41 C42 H42 119.2 . .
C10 C43 C55 118.6(6) . .
C10 C43 C112 122.9(6) . .
C112 C43 C55 118.5(6) . .
C74 C44 C49 121.5(7) . .
C102 C44 C49 119.7(6) . .
C102 C44 C74 118.8(7) . .
S2 C45 H45A 108.4 . .
S2 C45 H45B 108.4 . .
C4 C45 S2 115.7(4) . .
C4 C45 H45A 108.4 . .
C4 C45 H45B 108.4 . .
H45A C45 H45B 107.4 . .
C49 C46 C21 121.2(7) . .
C49 C46 C89 119.5(6) . .
C89 C46 C21 119.3(6) . .
C51 C47 C62 117.3(7) . .
C67 C47 C51 120.4(7) . .
C67 C47 C62 122.4(7) . .
C15 C48 C23 121.7(6) . .
C15 C48 H48 119.1 . .
C23 C48 H48 119.1 . .
C44 C49 H49 119.6 . .
C46 C49 C44 120.8(7) . .
C46 C49 H49 119.6 . .
C6 C50 C28 118.7(6) . .
C6 C50 C78 122.8(7) . .
C28 C50 C78 118.4(6) . .
C47 C51 C34 117.0(6) . .
C86 C51 C34 121.9(8) . .
C86 C51 C47 121.1(7) . .
C3 C52 H52 119.3 . .
C63 C52 C3 121.4(7) . .
C63 C52 H52 119.3 . .
C54 C53 H53 119.3 . .
C67 C53 H53 119.3 . .
C67 C53 C54 121.4(7) . .
C34 C54 C36 120.4(6) . .
C34 C54 C53 120.8(7) . .
C53 C54 C36 118.7(6) . .
C12 C55 C43 118.1(5) . .
C12 C55 C59 123.5(6) . .
C59 C55 C43 118.3(6) . .
S7 C56 H56A 108.6 . .
S7 C56 H56B 108.6 . .
C16 C56 S7 114.8(4) . .
C16 C56 H56A 108.6 . .
C16 C56 H56B 108.6 . .
H56A C56 H56B 107.5 . .
C22 C57 H57 119.9 . .
C22 C57 C63 120.2(7) . .
C63 C57 H57 119.9 . .
S9 C58 H58A 108.3 . .
S9 C58 H58B 108.3 . .
C26 C58 S9 116.1(5) . .
C26 C58 H58A 108.3 . .
C26 C58 H58B 108.3 . .
H58A C58 H58B 107.4 . .
C55 C59 H59 119.1 . .
C65 C59 C55 121.8(6) . .
C65 C59 H59 119.1 . .
C27 C60 H60 120.2 . .
C109 C60 C27 119.6(9) . .
C109 C60 H60 120.2 . .
C27 C61 C18 117.9(7) . .
C103 C61 C18 122.8(8) . .
C103 C61 C27 119.3(8) . .
C47 C62 H62 120.0 . .
C94 C62 C47 120.0(8) . .
C94 C62 H62 120.0 . .
C52 C63 C57 120.1(6) . .
C52 C63 H63 119.9 . .
C57 C63 H63 119.9 . .
C24 C64 C79 118.7(7) . .
C88 C64 C24 119.8(7) . .
C88 C64 C79 121.5(7) . .
C39 C65 H65 120.1 . .
C59 C65 C39 119.8(6) . .
C59 C65 H65 120.1 . .
C24 C66 H66 119.8 . .
C100 C66 C24 120.4(8) . .
C100 C66 H66 119.8 . .
C47 C67 H67 119.8 . .
C53 C67 C47 120.4(8) . .
C53 C67 H67 119.8 . .
C68 O4 Ag7 116.1(4) . .
C69 O5 Ag8 116.6(4) . .
Ag6 O6 Ag10 72.90(11) . .
C101 O6 Ag6 154.8(6) . .
C101 O6 Ag10 132.2(5) . .
C77 O7 Ag14 115.6(4) . .
C69 O8 Ag10 127.5(4) . .
C77 O9 Ag6 125.0(4) . .
C70 O10 Ag5 125.9(4) . .
C68 O11 Ag3 129.1(4) . .
C70 O12 Ag4 119.7(4) . .
C104 O13 Ag9 125.3(5) . .
O4 C68 C93 114.5(6) . .
O11 C68 O4 131.1(6) . .
O11 C68 C93 114.4(6) . .
O5 C69 C111 112.8(6) . .
O8 C69 O5 131.0(6) . .
O8 C69 C111 116.2(6) . .
O10 C70 C75 116.3(6) . .
O12 C70 O10 130.2(6) . .
O12 C70 C75 113.5(6) . .
C25 C71 H71 119.3 . .
C76 C71 C25 121.3(6) . .
C76 C71 H71 119.3 . .
C31 C72 H72 119.9 . .
C95 C72 C31 120.3(8) . .
C95 C72 H72 119.9 . .
C37 C73 H73 119.5 . .
C85 C73 C37 121.0(7) . .
C85 C73 H73 119.5 . .
C44 C74 H74 119.7 . .
C97 C74 C44 120.5(8) . .
C97 C74 H74 119.7 . .
F5 C75 C70 110.6(6) . .
F8 C75 C70 113.9(5) . .
F8 C75 F5 106.3(6) . .
F9 C75 C70 111.8(6) . .
F9 C75 F5 106.9(6) . .
F9 C75 F8 106.9(6) . .
C71 C76 H76 119.6 . .
C71 C76 C85 120.9(6) . .
C85 C76 H76 119.6 . .
O7 C77 O9 129.5(6) . .
O7 C77 C113 116.2(6) . .
O9 C77 C113 114.2(6) . .
C50 C78 H78 119.7 . .
C84 C78 C50 120.6(8) . .
C84 C78 H78 119.7 . .
C64 C79 H79 120.2 . .
C96 C79 C64 119.7(8) . .
C96 C79 H79 120.2 . .
C31 C80 C105 117.1(7) . .
C90 C80 C31 119.1(7) . .
C90 C80 C105 123.8(7) . .
C82 N1 C114 117.3(7) . .
C101 N1 C82 120.5(7) . .
C101 N1 C114 122.2(7) . .
C97 C81 H81 119.8 . .
C99 C81 H81 119.8 . .
C99 C81 C97 120.4(8) . .
N1 C82 H82A 109.5 . .
N1 C82 H82B 109.5 . .
N1 C82 H82C 109.5 . .
H82A C82 H82B 109.5 . .
H82A C82 H82C 109.5 . .
H82B C82 H82C 109.5 . .
C35 C83 H83 119.5 . .
C35 C83 C84 120.9(7) . .
C84 C83 H83 119.5 . .
C78 C84 C83 120.5(8) . .
C78 C84 H84 119.8 . .
C83 C84 H84 119.8 . .
C73 C85 C76 119.5(7) . .
C73 C85 H85 120.3 . .
C76 C85 H85 120.3 . .
C51 C86 H86 120.3 . .
C51 C86 C107 119.5(8) . .
C107 C86 H86 120.3 . .
C89 C87 H87 119.7 . .
C89 C87 C102 120.5(8) . .
C102 C87 H87 119.7 . .
C40 C88 C64 120.3(7) . .
C40 C88 H88 119.9 . .
C64 C88 H88 119.9 . .
C46 C89 H89 119.1 . .
C87 C89 C46 121.8(7) . .
C87 C89 H89 119.1 . .
C80 C90 H90 119.6 . .
C98 C90 C80 120.8(7) . .
C98 C90 H90 119.6 . .
C95 C91 H91 119.7 . .
C105 C91 H91 119.7 . .
C105 C91 C95 120.6(8) . .
H92A C92 H92B 109.5 . .
H92A C92 H92C 109.5 . .
H92B C92 H92C 109.5 . .
C101 C92 H92A 109.5 . .
C101 C92 H92B 109.5 . .
C101 C92 H92C 109.5 . .
F1 C93 C68 116.3(6) . .
F1 C93 F2 108.0(8) . .
F1 C93 F3 106.8(7) . .
F2 C93 C68 110.5(6) . .
F2 C93 F3 103.6(7) . .
F3 C93 C68 110.8(7) . .
C62 C94 H94 118.8 . .
C62 C94 C107 122.5(8) . .
C107 C94 H94 118.8 . .
C72 C95 C91 119.9(8) . .
C72 C95 H95 120.0 . .
C91 C95 H95 120.0 . .
C79 C96 H96 119.0 . .
C79 C96 C100 121.9(8) . .
C100 C96 H96 119.0 . .
C74 C97 C81 120.6(8) . .
C74 C97 H97 119.7 . .
C81 C97 H97 119.7 . .
C26 C98 H98 119.2 . .
C90 C98 C26 121.6(7) . .
C90 C98 H98 119.2 . .
C81 C99 H99 119.6 . .
C81 C99 C102 120.9(9) . .
C102 C99 H99 119.6 . .
C66 C100 H100 119.8 . .
C96 C100 C66 120.3(7) . .
C96 C100 H100 119.8 . .
O6 C101 N1 120.3(8) . .
O6 C101 C92 123.4(8) . .
N1 C101 C92 116.2(8) . .
C44 C102 C87 117.6(7) . .
C44 C102 C99 118.9(7) . .
C99 C102 C87 123.6(8) . .
C61 C103 H103 120.0 . .
C108 C103 C61 120.1(9) . .
C108 C103 H103 120.0 . .
O13 C104 C106 123.4(8) . .
O13 C104 N2 122.3(9) . .
N2 C104 C106 114.4(8) . .
C80 C105 H105 118.9 . .
C91 C105 C80 122.1(8) . .
C91 C105 H105 118.9 . .
C104 C106 H10A 109.5 . .
C104 C106 H10B 109.5 . .
C104 C106 H10C 109.5 . .
H10A C106 H10B 109.5 . .
H10A C106 H10C 109.5 . .
H10B C106 H10C 109.5 . .
C86 C107 C94 119.7(8) . .
C86 C107 H107 120.1 . .
C94 C107 H107 120.1 . .
C104 N2 C110 113.2(8) . .
C104 N2 C115 122.3(9) . .
C115 N2 C110 124.4(10) . .
C103 C108 H108 119.4 . .
C103 C108 C109 121.1(9) . .
C109 C108 H108 119.4 . .
C60 C109 H109 119.5 . .
C108 C109 C60 120.9(9) . .
C108 C109 H109 119.5 . .
N2 C110 H11A 109.5 . .
N2 C110 H11B 109.5 . .
N2 C110 H11C 109.5 . .
H11A C110 H11B 109.5 . .
H11A C110 H11C 109.5 . .
H11B C110 H11C 109.5 . .
Cr1 O14 Ag11 132.1(3) . 2_675
F6 C111 C69 113.0(6) . .
F6 C111 F7 107.0(5) . .
F6 C111 F10 106.3(6) . .
F7 C111 C69 111.0(6) . .
F7 C111 F10 106.7(6) . .
F10 C111 C69 112.5(6) . .
C39 C112 C43 120.6(6) . .
C39 C112 H112 119.7 . .
C43 C112 H112 119.7 . .
F4 C113 C77 110.4(6) . .
F11 C113 C77 113.1(7) . .
F11 C113 F4 105.7(6) . .
F12 C113 C77 113.8(7) . .
F12 C113 F4 105.8(7) . .
F12 C113 F11 107.4(8) . .
N1 C114 H11D 109.5 . .
N1 C114 H11E 109.5 . .
N1 C114 H11F 109.5 . .
H11D C114 H11E 109.5 . .
H11D C114 H11F 109.5 . .
H11E C114 H11F 109.5 . .
N2 C115 H11G 109.5 . .
N2 C115 H11H 109.5 . .
N2 C115 H11I 109.5 . .
H11G C115 H11H 109.5 . .
H11G C115 H11I 109.5 . .
H11H C115 H11I 109.5 . .

loop_
_geom_bond_atom_site_label_1
_geom_bond_atom_site_label_2
_geom_bond_distance
_geom_bond_site_symmetry_2
Ag1 Ag3 2.8754(6) .
Ag1 Ag4 2.9396(6) .
Ag1 Ag5 2.9577(7) .
Ag1 Ag7 3.1215(7) .
Ag1 S4 2.4355(16) .
Ag1 O1 2.193(4) .
Ag1 O2 2.555(5) 2_675
Ag2 Ag7 2.9821(7) .
Ag2 Ag9 3.1999(6) .
Ag2 Ag14 2.8706(7) .
Ag2 S1 2.4304(16) .
Ag2 S2 2.4132(15) .
Ag3 Ag7 3.2067(7) .
Ag3 Ag13 2.9747(7) .
Ag3 S2 2.6511(17) .
Ag3 S4 2.5333(16) .
Ag3 S7 2.5577(14) .
Ag3 O11 2.413(4) .
Ag4 Ag5 2.9843(7) .
Ag4 Ag12 2.9391(7) .
Ag4 S3 2.4267(17) .
Ag4 S5 2.5595(15) .
Ag4 O12 2.281(4) .
Ag5 Ag15 3.0237(7) .
Ag5 S4 2.5363(15) .
Ag5 S5 2.6355(16) .
Ag5 S9 2.5515(16) .
Ag5 O10 2.392(4) .
Ag6 Ag10 3.0019(7) .
Ag6 Ag14 2.9295(6) .
Ag6 Ag15 3.2283(7) 2_675
Ag6 S1 2.5861(15) .
Ag6 S8 2.5472(16) .
Ag6 O6 2.496(4) .
Ag6 O9 2.364(5) .
Ag7 S2 2.6254(15) .
Ag7 S3 2.4313(15) .
Ag7 O4 2.277(4) .
Ag8 Ag10 3.0187(7) .
Ag8 Ag12 2.8686(7) .
Ag8 Ag13 2.9282(6) 2_675
Ag8 S6 2.6254(16) .
Ag8 S7 2.4454(15) 2_675
Ag8 O5 2.301(4) .
Ag9 Ag12 3.3434(7) .
Ag9 S1 2.6008(16) .
Ag9 S3 2.5324(16) .
Ag9 S6 2.6457(16) .
Ag9 O13 2.517(5) .
Ag10 Ag13 3.0321(7) 2_675
Ag10 S6 2.5600(16) .
Ag10 S8 2.5348(15) .
Ag10 O6 2.556(5) .
Ag10 O8 2.324(4) .
Ag11 S2 2.4388(15) .
Ag11 S5 2.4611(15) 2_675
Ag11 O2 2.424(5) .
Ag11 O14 2.462(6) 2_675
Ag12 S5 2.4199(17) .
Ag12 S6 2.4146(17) .
Ag13 S7 2.4431(17) .
Ag13 S8 2.4398(17) 2_675
Ag14 Ag15 2.9342(7) 2_675
Ag14 S1 2.5472(15) .
Ag14 S9 2.4415(15) 2_675
Ag14 O7 2.346(5) .
Ag15 S8 2.4577(15) 2_675
Ag15 S9 2.4534(15) .
Cr1 O1 1.578(4) .
Cr1 O2 1.528(5) .
Cr1 O3 1.537(5) .
Cr1 O14 1.542(5) .
S1 C19 1.845(6) .
S2 C45 1.838(6) .
S3 C36 1.847(6) .
S4 C21 1.854(6) .
S5 C30 1.837(6) .
S6 C13 1.857(6) .
S7 C56 1.855(6) .
S8 C9 1.850(6) .
S9 C58 1.839(7) .
C1 H1 0.9500 .
C1 C4 1.412(8) .
C1 C6 1.371(9) .
C2 H2 0.9500 .
C2 C26 1.368(9) .
C2 C31 1.423(9) .
C3 C14 1.444(9) .
C3 C15 1.412(9) .
C3 C52 1.406(9) .
C4 C29 1.376(8) .
C4 C45 1.510(9) .
C5 C8 1.433(8) .
C5 C12 1.361(8) .
C5 C19 1.502(8) .
C6 H6 0.9500 .
C6 C50 1.398(9) .
C7 H7 0.9500 .
C7 C11 1.363(8) .
C7 C27 1.429(10) .
C8 H8 0.9500 .
C8 C10 1.360(9) .
C9 H9A 0.9900 .
C9 H9B 0.9900 .
C9 C20 1.495(9) .
C10 H10 0.9500 .
C10 C43 1.411(9) .
C11 C13 1.495(8) .
C11 C17 1.425(9) .
C12 H12 0.9500 .
C12 C55 1.400(8) .
C13 H13A 0.9900 .
C13 H13B 0.9900 .
C14 C22 1.403(9) .
C14 C38 1.412(8) .
C15 H15 0.9500 .
C15 C48 1.371(9) .
C16 C33 1.376(8) .
C16 C41 1.420(8) .
C16 C56 1.489(9) .
C17 H17 0.9500 .
C17 C18 1.347(10) .
C18 H18 0.9500 .
C18 C61 1.445(10) .
C19 H19A 0.9900 .
C19 H19B 0.9900 .
C20 C32 1.375(9) .
C20 C40 1.413(9) .
C21 H21A 0.9900 .
C21 H21B 0.9900 .
C21 C46 1.508(9) .
C22 H22 0.9500 .
C22 C57 1.375(9) .
C23 C30 1.475(8) .
C23 C38 1.371(9) .
C23 C48 1.430(9) .
C24 C32 1.414(10) .
C24 C64 1.420(10) .
C24 C66 1.413(9) .
C25 C33 1.414(9) .
C25 C37 1.412(9) .
C25 C71 1.421(9) .
C26 C58 1.503(10) .
C26 C98 1.403(10) .
C27 C60 1.415(10) .
C27 C61 1.415(11) .
C28 C29 1.416(9) .
C28 C35 1.420(9) .
C28 C50 1.431(9) .
C29 H29 0.9500 .
C30 H30A 0.9900 .
C30 H30B 0.9900 .
C31 C72 1.414(9) .
C31 C80 1.417(9) .
C32 H32 0.9500 .
C33 H33 0.9500 .
C34 H34 0.9500 .
C34 C51 1.448(10) .
C34 C54 1.349(9) .
C35 H35 0.9500 .
C35 C83 1.366(12) .
C36 H36A 0.9900 .
C36 H36B 0.9900 .
C36 C54 1.496(9) .
C37 C42 1.415(9) .
C37 C73 1.420(10) .
C38 H38 0.9500 .
C39 H39 0.9500 .
C39 C65 1.409(10) .
C39 C112 1.350(9) .
C40 H40 0.9500 .
C40 C88 1.359(10) .
C41 H41 0.9500 .
C41 C42 1.353(9) .
C42 H42 0.9500 .
C43 C55 1.431(8) .
C43 C112 1.430(9) .
C44 C49 1.429(9) .
C44 C74 1.416(9) .
C44 C102 1.398(11) .
C45 H45A 0.9900 .
C45 H45B 0.9900 .
C46 C49 1.356(9) .
C46 C89 1.389(10) .
C47 C51 1.439(11) .
C47 C62 1.439(10) .
C47 C67 1.385(10) .
C48 H48 0.9500 .
C49 H49 0.9500 .
C50 C78 1.437(10) .
C51 C86 1.380(10) .
C52 H52 0.9500 .
C52 C63 1.373(10) .
C53 H53 0.9500 .
C53 C54 1.406(9) .
C53 C67 1.346(10) .
C55 C59 1.403(9) .
C56 H56A 0.9900 .
C56 H56B 0.9900 .
C57 H57 0.9500 .
C57 C63 1.388(10) .
C58 H58A 0.9900 .
C58 H58B 0.9900 .
C59 H59 0.9500 .
C59 C65 1.361(9) .
C60 H60 0.9500 .
C60 C109 1.380(13) .
C61 C103 1.413(11) .
C62 H62 0.9500 .
C62 C94 1.340(10) .
C63 H63 0.9500 .
C64 C79 1.443(11) .
C64 C88 1.400(9) .
C65 H65 0.9500 .
C66 H66 0.9500 .
C66 C100 1.388(11) .
C67 H67 0.9500 .
O4 C68 1.245(7) .
O5 C69 1.250(8) .
O6 C101 1.249(10) .
O7 C77 1.238(8) .
O8 C69 1.234(8) .
O9 C77 1.259(8) .
O10 C70 1.242(7) .
O11 C68 1.223(8) .
O12 C70 1.234(8) .
O13 C104 1.205(10) .
F1 C93 1.272(9) .
C68 C93 1.545(9) .
C69 C111 1.541(9) .
F2 C93 1.316(9) .
C70 C75 1.537(9) .
C71 H71 0.9500 .
C71 C76 1.372(10) .
C72 H72 0.9500 .
C72 C95 1.379(11) .
C73 H73 0.9500 .
C73 C85 1.372(10) .
C74 H74 0.9500 .
C74 C97 1.364(11) .
C75 F5 1.338(8) .
C75 F8 1.317(8) .
C75 F9 1.311(8) .
C76 H76 0.9500 .
C76 C85 1.396(10) .
C77 C113 1.514(10) .
C78 H78 0.9500 .
C78 C84 1.366(11) .
C79 H79 0.9500 .
C79 C96 1.356(11) .
C80 C90 1.389(11) .
C80 C105 1.428(11) .
N1 C82 1.461(9) .
N1 C101 1.298(11) .
N1 C114 1.489(10) .
F3 C93 1.323(10) .
C81 H81 0.9500 .
C81 C97 1.372(12) .
C81 C99 1.366(11) .
C82 H82A 0.9800 .
C82 H82B 0.9800 .
C82 H82C 0.9800 .
C83 H83 0.9500 .
C83 C84 1.401(12) .
C84 H84 0.9500 .
C85 H85 0.9500 .
C86 H86 0.9500 .
C86 C107 1.398(11) .
C87 H87 0.9500 .
C87 C89 1.355(11) .
C87 C102 1.435(10) .
C88 H88 0.9500 .
C89 H89 0.9500 .
C90 H90 0.9500 .
C90 C98 1.369(12) .
C91 H91 0.9500 .
C91 C95 1.402(12) .
C91 C105 1.345(12) .
C92 H92A 0.9800 .
C92 H92B 0.9800 .
C92 H92C 0.9800 .
C92 C101 1.540(11) .
C94 H94 0.9500 .
C94 C107 1.399(12) .
C95 H95 0.9500 .
C96 H96 0.9500 .
C96 C100 1.377(12) .
C97 H97 0.9500 .
C98 H98 0.9500 .
C99 H99 0.9500 .
C99 C102 1.406(10) .
C100 H100 0.9500 .
C103 H103 0.9500 .
C103 C108 1.359(13) .
C104 C106 1.526(12) .
C104 N2 1.380(8) .
C105 H105 0.9500 .
C106 H10A 0.9800 .
C106 H10B 0.9800 .
C106 H10C 0.9800 .
C107 H107 0.9500 .
N2 C110 1.436(8) .
N2 C115 1.434(8) .
C108 H108 0.9500 .
C108 C109 1.378(14) .
C109 H109 0.9500 .
C110 H11A 0.9800 .
C110 H11B 0.9800 .
C110 H11C 0.9800 .
F4 C113 1.337(8) .
F6 C111 1.324(8) .
F7 C111 1.325(8) .
F10 C111 1.330(8) .
F11 C113 1.320(9) .
F12 C113 1.305(10) .
C112 H112 0.9500 .
C114 H11D 0.9800 .
C114 H11E 0.9800 .
C114 H11F 0.9800 .
C115 H11G 0.9800 .
C115 H11H 0.9800 .
C115 H11I 0.9800 .

loop_
_geom_torsion_atom_site_label_1
_geom_torsion_atom_site_label_2
_geom_torsion_atom_site_label_3
_geom_torsion_atom_site_label_4
_geom_torsion
_geom_torsion_site_symmetry_1
_geom_torsion_site_symmetry_4
Ag1 S4 C21 C46 173.0(4) . .
Ag2 S1 C19 C5 33.5(5) . .
Ag2 S2 C45 C4 22.3(5) . .
Ag3 S2 C45 C4 -179.2(4) . .
Ag3 S4 C21 C46 98.5(4) . .
Ag3 S7 C56 C16 -86.8(4) . .
Ag3 O11 C68 O4 -34.2(11) . .
Ag3 O11 C68 C93 143.0(5) . .
Ag4 S3 C36 C54 -72.5(5) . .
Ag4 S5 C30 C23 -124.6(4) . .
Ag4 O12 C70 O10 10.6(10) . .
Ag4 O12 C70 C75 -170.1(4) . .
Ag5 S4 C21 C46 -111.2(4) . .
Ag5 S5 C30 C23 161.2(4) . .
Ag5 S9 C58 C26 70.2(6) . .
Ag5 O10 C70 O12 8.0(11) . .
Ag5 O10 C70 C75 -171.3(4) . .
Ag6 S1 C19 C5 -179.3(4) . .
Ag6 S8 C9 C20 32.8(5) . .
Ag6 O6 C101 N1 9.9(18) . .
Ag6 O6 C101 C92 -169.9(7) . .
Ag6 O9 C77 O7 -34.1(9) . .
Ag6 O9 C77 C113 142.9(5) . .
Ag7 S2 C45 C4 102.3(4) . .
Ag7 S3 C36 C54 53.0(5) . .
Ag7 O4 C68 O11 3.4(10) . .
Ag7 O4 C68 C93 -173.8(4) . .
Ag8 S6 C13 C11 -75.2(5) . .
Ag8 S7 C56 C16 65.4(4) 2_675 .
Ag8 O5 C69 O8 -9.7(9) . .
Ag8 O5 C69 C111 170.1(4) . .
Ag9 S1 C19 C5 -49.9(5) . .
Ag9 S3 C36 C54 174.4(4) . .
Ag9 S6 C13 C11 85.7(5) . .
Ag9 O13 C104 C106 30.3(11) . .
Ag9 O13 C104 N2 -149.4(6) . .
Ag10 S6 C13 C11 -149.1(4) . .
Ag10 S8 C9 C20 -44.5(5) . .
Ag10 O6 C101 N1 -176.5(5) . .
Ag10 O6 C101 C92 3.8(12) . .
Ag10 O8 C69 O5 27.8(10) . .
Ag10 O8 C69 C111 -152.0(4) . .
Ag11 S2 C45 C4 -86.6(5) . .
Ag11 S5 C30 C23 58.5(5) 2_675 .
Ag12 S5 C30 C23 -46.3(5) . .
Ag12 S6 C13 C11 -3.2(5) . .
Ag13 S7 C56 C16 -11.1(5) . .
Ag13 S8 C9 C20 -126.1(4) 2_675 .
Ag14 S1 C19 C5 106.8(4) . .
Ag14 S9 C58 C26 -86.7(6) 2_675 .
Ag14 O7 C77 O9 10.5(9) . .
Ag14 O7 C77 C113 -166.5(4) . .
Ag15 S8 C9 C20 122.7(4) 2_675 .
Ag15 S9 C58 C26 -8.6(6) . .
S3 C36 C54 C34 -85.3(7) . .
S3 C36 C54 C53 92.4(6) . .
S4 C21 C46 C49 -114.6(6) . .
S4 C21 C46 C89 66.5(7) . .
S8 C9 C20 C32 98.4(6) . .
S8 C9 C20 C40 -80.6(7) . .
O1 Cr1 O2 Ag1 -131.3(3) . 2_675
O1 Cr1 O2 Ag11 17.3(5) . .
O1 Cr1 O14 Ag11 58.9(4) . 2_675
O2 Cr1 O1 Ag1 52.8(4) . .
O2 Cr1 O14 Ag11 -61.4(4) . 2_675
O3 Cr1 O1 Ag1 174.5(3) . .
O3 Cr1 O2 Ag1 108.0(3) . 2_675
O3 Cr1 O2 Ag11 -103.4(4) . .
O3 Cr1 O14 Ag11 176.9(3) . 2_675
C1 C4 C29 C28 0.8(8) . .
C1 C4 C45 S2 44.2(7) . .
C1 C6 C50 C28 -1.4(9) . .
C1 C6 C50 C78 -179.8(6) . .
C2 C26 C58 S9 -111.4(7) . .
C2 C26 C98 C90 -1.6(11) . .
C2 C31 C72 C95 -178.1(7) . .
C2 C31 C80 C90 -1.4(10) . .
C2 C31 C80 C105 178.3(7) . .
C3 C14 C22 C57 0.8(10) . .
C3 C14 C38 C23 -3.2(9) . .
C3 C15 C48 C23 0.0(10) . .
C3 C52 C63 C57 0.3(11) . .
C4 C1 C6 C50 0.1(9) . .
C5 C8 C10 C43 2.5(10) . .
C5 C12 C55 C43 0.0(10) . .
C5 C12 C55 C59 -178.0(7) . .
C6 C1 C4 C29 0.2(8) . .
C6 C1 C4 C45 178.3(5) . .
C6 C50 C78 C84 179.0(6) . .
C7 C11 C13 S6 118.5(5) . .
C7 C11 C17 C18 -1.1(10) . .
C7 C27 C60 C109 -178.2(7) . .
C7 C27 C61 C18 -0.6(10) . .
C7 C27 C61 C103 179.0(6) . .
C8 C5 C12 C55 -0.7(10) . .
C8 C5 C19 S1 -80.3(7) . .
C8 C10 C43 C55 -3.2(10) . .
C8 C10 C43 C112 177.5(6) . .
C9 C20 C32 C24 179.0(6) . .
C9 C20 C40 C88 -179.9(6) . .
C10 C43 C55 C12 1.9(9) . .
C10 C43 C55 C59 -179.9(6) . .
C10 C43 C112 C39 -178.2(7) . .
C11 C7 C27 C60 178.5(6) . .
C11 C7 C27 C61 -0.4(9) . .
C11 C17 C18 C61 0.0(10) . .
C12 C5 C8 C10 -0.5(9) . .
C12 C5 C19 S1 100.4(6) . .
C12 C55 C59 C65 178.0(7) . .
C13 C11 C17 C18 -178.5(6) . .
C14 C3 C15 C48 -0.4(9) . .
C14 C3 C52 C63 0.5(10) . .
C14 C22 C57 C63 -0.1(11) . .
C15 C3 C14 C22 -177.9(6) . .
C15 C3 C14 C38 1.8(9) . .
C15 C3 C52 C63 177.2(6) . .
C16 C41 C42 C37 -2.0(10) . .
C17 C11 C13 S6 -64.1(7) . .
C17 C18 C61 C27 0.8(10) . .
C17 C18 C61 C103 -178.8(7) . .
C18 C61 C103 C108 -180.0(7) . .
C19 C5 C8 C10 -179.9(6) . .
C19 C5 C12 C55 178.6(6) . .
C20 C40 C88 C64 0.8(11) . .
C21 C46 C49 C44 179.9(5) . .
C21 C46 C89 C87 -178.0(7) . .
C22 C14 C38 C23 176.5(6) . .
C22 C57 C63 C52 -0.5(11) . .
C24 C64 C79 C96 1.7(12) . .
C24 C64 C88 C40 -1.8(11) . .
C24 C66 C100 C96 -1.0(13) . .
C25 C37 C42 C41 2.3(10) . .
C25 C37 C73 C85 -0.6(11) . .
C25 C71 C76 C85 0.5(11) . .
C26 C2 C31 C72 179.8(6) . .
C26 C2 C31 C80 0.1(10) . .
C27 C7 C11 C13 178.7(6) . .
C27 C7 C11 C17 1.3(9) . .
C27 C60 C109 C108 -2.1(13) . .
C27 C61 C103 C108 0.4(11) . .
C28 C35 C83 C84 -1.0(11) . .
C28 C50 C78 C84 0.7(10) . .
C29 C4 C45 S2 -137.7(5) . .
C29 C28 C35 C83 179.3(6) . .
C29 C28 C50 C6 2.4(8) . .
C29 C28 C50 C78 -179.1(6) . .
C30 C23 C38 C14 -178.5(6) . .
C30 C23 C48 C15 -179.9(6) . .
C31 C2 C26 C58 -175.5(6) . .
C31 C2 C26 C98 1.4(10) . .
C31 C72 C95 C91 -1.6(12) . .
C31 C80 C90 C98 1.2(12) . .
C31 C80 C105 C91 1.4(12) . .
C32 C20 C40 C88 1.1(10) . .
C32 C24 C64 C79 -179.2(7) . .
C32 C24 C64 C88 0.9(10) . .
C32 C24 C66 C100 178.8(8) . .
C33 C16 C41 C42 -0.1(9) . .
C33 C16 C56 S7 -100.6(6) . .
C33 C25 C37 C42 -0.6(9) . .
C33 C25 C37 C73 179.0(6) . .
C33 C25 C71 C76 -179.0(6) . .
C34 C51 C86 C107 -178.6(6) . .
C35 C28 C29 C4 179.6(6) . .
C35 C28 C50 C6 -179.3(6) . .
C35 C28 C50 C78 -0.9(9) . .
C35 C83 C84 C78 0.7(12) . .
C37 C25 C33 C16 -1.4(9) . .
C37 C25 C71 C76 -0.5(10) . .
C37 C73 C85 C76 0.6(12) . .
C38 C14 C22 C57 -178.9(6) . .
C38 C23 C30 S5 -96.9(7) . .
C38 C23 C48 C15 -1.1(9) . .
C40 C20 C32 C24 -2.0(10) . .
C41 C16 C33 C25 1.8(9) . .
C41 C16 C56 S7 79.7(7) . .
C42 C37 C73 C85 179.0(7) . .
C43 C55 C59 C65 -0.1(11) . .
C44 C74 C97 C81 1.1(12) . .
C45 C4 C29 C28 -177.3(5) . .
C47 C51 C86 C107 1.0(10) . .
C47 C62 C94 C107 -0.2(11) . .
C48 C23 C30 S5 81.8(6) . .
C48 C23 C38 C14 2.8(9) . .
C49 C44 C74 C97 177.2(7) . .
C49 C44 C102 C87 2.1(10) . .
C49 C44 C102 C99 -178.0(6) . .
C49 C46 C89 C87 3.1(11) . .
C50 C28 C29 C4 -2.2(9) . .
C50 C28 C35 C83 1.0(10) . .
C50 C78 C84 C83 -0.6(11) . .
C51 C34 C54 C36 177.2(5) . .
C51 C34 C54 C53 -0.4(9) . .
C51 C47 C62 C94 1.0(9) . .
C51 C47 C67 C53 -0.7(10) . .
C51 C86 C107 C94 -0.2(11) . .
C52 C3 C14 C22 -0.9(9) . .
C52 C3 C14 C38 178.8(6) . .
C52 C3 C15 C48 -177.1(6) . .
C54 C34 C51 C47 1.0(9) . .
C54 C34 C51 C86 -179.4(6) . .
C54 C53 C67 C47 1.3(10) . .
C55 C43 C112 C39 2.6(10) . .
C55 C59 C65 C39 -1.0(12) . .
C56 C16 C33 C25 -177.9(5) . .
C56 C16 C41 C42 179.6(6) . .
C58 C26 C98 C90 175.3(7) . .
C60 C27 C61 C18 -179.5(6) . .
C60 C27 C61 C103 0.1(10) . .
C61 C27 C60 C109 0.8(11) . .
C61 C103 C108 C109 -1.8(13) . .
C62 C47 C51 C34 178.3(6) . .
C62 C47 C51 C86 -1.3(9) . .
C62 C47 C67 C53 -179.3(6) . .
C62 C94 C107 C86 -0.2(12) . .
C64 C24 C32 C20 1.0(10) . .
C64 C24 C66 C100 0.0(11) . .
C64 C79 C96 C100 -2.8(14) . .
C65 C39 C112 C43 -3.7(11) . .
C66 C24 C32 C20 -177.8(7) . .
C66 C24 C64 C79 -0.3(10) . .
C66 C24 C64 C88 179.8(7) . .
C67 C47 C51 C34 -0.4(9) . .
C67 C47 C51 C86 180.0(6) . .
C67 C47 C62 C94 179.6(7) . .
C67 C53 C54 C34 -0.7(9) . .
C67 C53 C54 C36 -178.4(6) . .
O4 C68 C93 F1 -14.8(11) . .
O4 C68 C93 F2 108.7(8) . .
O4 C68 C93 F3 -137.0(7) . .
O5 C69 C111 F6 -41.3(8) . .
O5 C69 C111 F7 78.9(7) . .
O5 C69 C111 F10 -161.6(6) . .
O7 C77 C113 F4 94.2(7) . .
O7 C77 C113 F11 -24.0(9) . .
O7 C77 C113 F12 -146.9(7) . .
O8 C69 C111 F6 138.5(6) . .
O8 C69 C111 F7 -101.3(7) . .
O8 C69 C111 F10 18.2(9) . .
O9 C77 C113 F4 -83.2(8) . .
O9 C77 C113 F11 158.6(7) . .
O9 C77 C113 F12 35.7(9) . .
O10 C70 C75 F5 -128.0(6) . .
O10 C70 C75 F8 -8.4(9) . .
O10 C70 C75 F9 113.0(7) . .
O11 C68 C93 F1 167.5(7) . .
O11 C68 C93 F2 -69.0(9) . .
O11 C68 C93 F3 45.3(9) . .
O12 C70 C75 F5 52.6(8) . .
O12 C70 C75 F8 172.2(6) . .
O12 C70 C75 F9 -66.4(8) . .
O13 C104 N2 C110 -3.1(13) . .
O13 C104 N2 C115 174.5(9) . .
C71 C25 C33 C16 177.0(6) . .
C71 C25 C37 C42 -179.2(6) . .
C71 C25 C37 C73 0.5(9) . .
C71 C76 C85 C73 -0.6(11) . .
C72 C31 C80 C90 178.9(7) . .
C72 C31 C80 C105 -1.4(10) . .
C73 C37 C42 C41 -177.3(7) . .
C74 C44 C49 C46 -179.4(6) . .
C74 C44 C102 C87 -179.9(7) . .
C74 C44 C102 C99 0.1(10) . .
C79 C64 C88 C40 178.3(7) . .
C79 C96 C100 C66 2.5(15) . .
C80 C31 C72 C95 1.6(11) . .
C80 C90 C98 C26 0.3(13) . .
C81 C99 C102 C44 0.3(11) . .
C81 C99 C102 C87 -179.7(8) . .
C82 N1 C101 O6 -1.4(13) . .
C82 N1 C101 C92 178.3(7) . .
C88 C64 C79 C96 -178.4(8) . .
C89 C46 C49 C44 -1.2(9) . .
C89 C87 C102 C44 -0.3(12) . .
C89 C87 C102 C99 179.8(8) . .
C90 C80 C105 C91 -178.9(8) . .
C95 C91 C105 C80 -1.5(13) . .
C97 C81 C99 C102 0.0(12) . .
C98 C26 C58 S9 71.8(8) . .
C99 C81 C97 C74 -0.7(13) . .
C102 C44 C49 C46 -1.4(9) . .
C102 C44 C74 C97 -0.8(10) . .
C102 C87 C89 C46 -2.4(13) . .
C103 C108 C109 C60 2.7(14) . .
C105 C80 C90 C98 -178.5(8) . .
C105 C91 C95 C72 1.6(13) . .
C106 C104 N2 C110 177.2(9) . .
C106 C104 N2 C115 -5.2(13) . .
O14 Cr1 O1 Ag1 -68.0(3) . .
O14 Cr1 O2 Ag1 -12.1(4) . 2_675
O14 Cr1 O2 Ag11 136.5(4) . .
C112 C39 C65 C59 3.0(12) . .
C112 C43 C55 C12 -178.8(6) . .
C112 C43 C55 C59 -0.6(10) . .
C114 N1 C101 O6 179.5(8) . .
C114 N1 C101 C92 -0.8(12) . .
